data_4345396
loop_
_publ_author_name
'Matsusaka, Yuko'
'Shitaya, Shoji'
'Nomura, Kotohiro'
'Inagaki, Akiko'

_publ_section_title
;
 Synthesis of Mono-, Di-, and Trinuclear Rhodium Diphosphine Complexes
 Containing Light-Harvesting Fluorene Backbones.
;
_journal_issue 3
_journal_name_full 'Inorganic chemistry'
_journal_page_first 1027
_journal_page_last 1030
_journal_paper_doi 10.1021/acs.inorgchem.6b02423
_journal_volume 56
_journal_year 2017
_chemical_formula_sum 'C138 H84 B Cl2 F4 O9 P6 Rh3'
_chemical_formula_weight 2538.31
_chemical_name_systematic
; 
 ? 
;
_space_group_IT_number 2
_symmetry_cell_setting triclinic
_symmetry_space_group_name_Hall '-P 1'
_symmetry_space_group_name_H-M 'P -1'
_atom_sites_solution_hydrogens geom
_atom_sites_solution_primary direct
_atom_sites_solution_secondary difmap
_audit_creation_method SHELXL-97
_cell_angle_alpha 107.810(2)
_cell_angle_beta 97.870(2)
_cell_angle_gamma 96.877(2)
_cell_formula_units_Z 2
_cell_length_a 15.8385(3)
_cell_length_b 18.5609(4)
_cell_length_c 21.8751(5)
_cell_measurement_reflns_used 26806
_cell_measurement_temperature 93(2)
_cell_measurement_theta_max 32.62
_cell_measurement_theta_min 1.87
_cell_volume 5975.2(2)
_computing_structure_refinement 'SHELXL-97 (Sheldrick, 1997)'
_computing_structure_solution 'SHELXS-97 (Sheldrick, 1990)'
_diffrn_ambient_temperature 93(2)
_diffrn_measured_fraction_theta_full 0.996
_diffrn_measured_fraction_theta_max 0.996
_diffrn_measurement_device_type CCD
_diffrn_radiation_monochromator graphite
_diffrn_radiation_source 'fine-focus sealed tube'
_diffrn_radiation_type MoK\a
_diffrn_radiation_wavelength 0.71073
_diffrn_reflns_av_R_equivalents 0.0382
_diffrn_reflns_av_sigmaI/netI 0.0587
_diffrn_reflns_limit_h_max 20
_diffrn_reflns_limit_h_min -20
_diffrn_reflns_limit_k_max 24
_diffrn_reflns_limit_k_min -24
_diffrn_reflns_limit_l_max 28
_diffrn_reflns_limit_l_min -28
_diffrn_reflns_number 62620
_diffrn_reflns_theta_full 27.50
_diffrn_reflns_theta_max 27.50
_diffrn_reflns_theta_min 2.53
_exptl_absorpt_coefficient_mu 0.600
_exptl_absorpt_correction_T_max 0.9424
_exptl_absorpt_correction_T_min 0.7953
_exptl_crystal_colour prismatic
_exptl_crystal_density_diffrn 1.411
_exptl_crystal_density_method 'not measured'
_exptl_crystal_description yellow
_exptl_crystal_F_000 2568
_exptl_crystal_size_max 0.40
_exptl_crystal_size_mid 0.20
_exptl_crystal_size_min 0.10
_refine_diff_density_max 1.312
_refine_diff_density_min -1.071
_refine_diff_density_rms 0.111
_refine_ls_extinction_method none
_refine_ls_goodness_of_fit_ref 1.021
_refine_ls_hydrogen_treatment mixed
_refine_ls_matrix_type full
_refine_ls_number_parameters 1334
_refine_ls_number_reflns 27347
_refine_ls_number_restraints 0
_refine_ls_restrained_S_all 1.021
_refine_ls_R_factor_all 0.0770
_refine_ls_R_factor_gt 0.0511
_refine_ls_shift/su_max 0.163
_refine_ls_shift/su_mean 0.003
_refine_ls_structure_factor_coef Fsqd
_refine_ls_weighting_details 'calc w=1/[\s^2^(Fo^2^)+(0.0787P)^2^+8.8320P] where P=(Fo^2^+2Fc^2^)/3'
_refine_ls_weighting_scheme calc
_refine_ls_wR_factor_gt 0.1356
_refine_ls_wR_factor_ref 0.1514
_reflns_number_gt 20369
_reflns_number_total 27347
_reflns_threshold_expression >2sigma(I)
_cod_data_source_file 3Ph.cif
_cod_data_source_block shelxl
_cod_original_sg_symbol_H-M P-1
_cod_database_code 4345396

loop_
_symmetry_equiv_pos_as_xyz
'x, y, z'
'-x, -y, -z'

loop_
_atom_site_label
_atom_site_type_symbol
_atom_site_fract_x
_atom_site_fract_y
_atom_site_fract_z
_atom_site_U_iso_or_equiv
_atom_site_adp_type
_atom_site_occupancy
_atom_site_symmetry_multiplicity
_atom_site_calc_flag
_atom_site_refinement_flags
C1 C 0.6134(2) 0.2519(2) 0.21160(18) 0.0219(8) Uani 1 1 d .
C2 C 0.6549(2) 0.3045(2) 0.28053(18) 0.0219(8) Uani 1 1 d .
C3 C 0.6303(3) 0.3696(2) 0.3200(2) 0.0276(8) Uani 1 1 d .
H1 H 0.5788 0.3861 0.3059 0.033 Uiso 1 1 calc R
C4 C 0.6817(3) 0.4102(3) 0.3802(2) 0.0335(9) Uani 1 1 d .
H2 H 0.6656 0.4551 0.4075 0.040 Uiso 1 1 calc R
C5 C 0.7574(3) 0.3857(3) 0.4013(2) 0.0376(10) Uani 1 1 d .
H3 H 0.7924 0.4145 0.4425 0.045 Uiso 1 1 calc R
C6 C 0.7817(3) 0.3206(3) 0.3630(2) 0.0325(9) Uani 1 1 d .
H4 H 0.8325 0.3037 0.3778 0.039 Uiso 1 1 calc R
C7 C 0.7309(2) 0.2798(2) 0.30231(19) 0.0245(8) Uani 1 1 d .
C8 C 0.7423(2) 0.2118(2) 0.2508(2) 0.0248(8) Uani 1 1 d .
C9 C 0.8076(3) 0.1671(3) 0.2479(2) 0.0358(10) Uani 1 1 d .
H5 H 0.8535 0.1783 0.2840 0.043 Uiso 1 1 calc R
C10 C 0.8044(3) 0.1062(3) 0.1915(3) 0.0411(11) Uani 1 1 d .
H6 H 0.8489 0.0759 0.1890 0.049 Uiso 1 1 calc R
C11 C 0.7370(3) 0.0888(3) 0.1385(3) 0.0400(11) Uani 1 1 d .
H7 H 0.7364 0.0470 0.1001 0.048 Uiso 1 1 calc R
C12 C 0.6704(3) 0.1317(2) 0.1409(2) 0.0312(9) Uani 1 1 d .
H8 H 0.6235 0.1186 0.1051 0.037 Uiso 1 1 calc R
C13 C 0.6739(2) 0.1942(2) 0.19670(19) 0.0240(8) Uani 1 1 d .
C14 C 0.4753(3) 0.2071(2) 0.28090(19) 0.0258(8) Uani 1 1 d .
C15 C 0.5306(3) 0.1716(2) 0.3138(2) 0.0327(9) Uani 1 1 d .
H19 H 0.5823 0.1590 0.2989 0.039 Uiso 1 1 calc R
C16 C 0.5093(3) 0.1551(3) 0.3684(2) 0.0424(12) Uani 1 1 d .
H20 H 0.5459 0.1299 0.3900 0.051 Uiso 1 1 calc R
C17 C 0.4361(4) 0.1750(3) 0.3912(2) 0.0484(13) Uani 1 1 d .
H21 H 0.4223 0.1638 0.4286 0.058 Uiso 1 1 calc R
C18 C 0.3825(4) 0.2110(3) 0.3599(3) 0.0495(13) Uani 1 1 d .
H22 H 0.3317 0.2245 0.3758 0.059 Uiso 1 1 calc R
C19 C 0.4024(3) 0.2278(3) 0.3055(2) 0.0365(10) Uani 1 1 d .
H23 H 0.3657 0.2538 0.2848 0.044 Uiso 1 1 calc R
C20 C 0.4621(2) 0.1275(2) 0.14393(19) 0.0252(8) Uani 1 1 d .
C21 C 0.4742(3) 0.0602(2) 0.1580(2) 0.0354(10) Uani 1 1 d .
H24 H 0.4981 0.0631 0.2011 0.042 Uiso 1 1 calc R
C22 C 0.4514(4) -0.0102(3) 0.1090(2) 0.0452(12) Uani 1 1 d .
H25 H 0.4591 -0.0557 0.1187 0.054 Uiso 1 1 calc R
C23 C 0.4172(4) -0.0147(3) 0.0460(2) 0.0480(13) Uani 1 1 d .
H26 H 0.4023 -0.0633 0.0125 0.058 Uiso 1 1 calc R
C24 C 0.4050(4) 0.0510(3) 0.0318(2) 0.0493(13) Uani 1 1 d .
H27 H 0.3818 0.0478 -0.0115 0.059 Uiso 1 1 calc R
C25 C 0.4264(3) 0.1219(3) 0.0807(2) 0.0346(10) Uani 1 1 d .
H28 H 0.4166 0.1670 0.0709 0.042 Uiso 1 1 calc R
C26 C 0.6765(2) 0.3956(2) 0.18775(18) 0.0238(8) Uani 1 1 d .
C27 C 0.6583(3) 0.4692(2) 0.1964(2) 0.0281(8) Uani 1 1 d .
H9 H 0.6004 0.4765 0.1861 0.034 Uiso 1 1 calc R
C28 C 0.7253(3) 0.5323(3) 0.2203(2) 0.0362(10) Uani 1 1 d .
H10 H 0.7132 0.5826 0.2263 0.043 Uiso 1 1 calc R
C29 C 0.8098(3) 0.5212(3) 0.2354(2) 0.0360(10) Uani 1 1 d .
H11 H 0.8555 0.5641 0.2523 0.043 Uiso 1 1 calc R
C30 C 0.8278(3) 0.4482(3) 0.2261(2) 0.0314(9) Uani 1 1 d .
H12 H 0.8859 0.4410 0.2358 0.038 Uiso 1 1 calc R
C31 C 0.7620(2) 0.3853(2) 0.20268(19) 0.0262(8) Uani 1 1 d .
H13 H 0.7748 0.3352 0.1967 0.031 Uiso 1 1 calc R
C32 C 0.5960(2) 0.2692(2) 0.07444(18) 0.0234(8) Uani 1 1 d .
C33 C 0.6692(3) 0.2412(2) 0.0541(2) 0.0307(9) Uani 1 1 d .
H14 H 0.7178 0.2428 0.0855 0.037 Uiso 1 1 calc R
C34 C 0.6707(3) 0.2112(3) -0.0120(2) 0.0356(10) Uani 1 1 d .
H15 H 0.7196 0.1902 -0.0254 0.043 Uiso 1 1 calc R
C35 C 0.6029(3) 0.2112(2) -0.0586(2) 0.0312(9) Uani 1 1 d .
H16 H 0.6061 0.1924 -0.1037 0.037 Uiso 1 1 calc R
C36 C 0.5303(3) 0.2389(2) -0.0394(2) 0.0308(9) Uani 1 1 d .
H17 H 0.4830 0.2386 -0.0713 0.037 Uiso 1 1 calc R
C37 C 0.5266(3) 0.2673(2) 0.02714(19) 0.0284(9) Uani 1 1 d .
H18 H 0.4761 0.2855 0.0401 0.034 Uiso 1 1 calc R
C38 C 0.2630(2) 0.5575(2) 0.32740(19) 0.0231(8) Uani 1 1 d .
C39 C 0.2835(2) 0.6135(2) 0.39609(19) 0.0241(8) Uani 1 1 d .
C40 C 0.3540(3) 0.6248(2) 0.4462(2) 0.0308(9) Uani 1 1 d .
H29 H 0.3964 0.5925 0.4402 0.037 Uiso 1 1 calc R
C41 C 0.3608(3) 0.6836(3) 0.5043(2) 0.0364(10) Uani 1 1 d .
H30 H 0.4090 0.6921 0.5383 0.044 Uiso 1 1 calc R
C42 C 0.2989(3) 0.7301(3) 0.5138(2) 0.0386(11) Uani 1 1 d .
H31 H 0.3051 0.7701 0.5543 0.046 Uiso 1 1 calc R
C43 C 0.2281(3) 0.7196(3) 0.4656(2) 0.0364(10) Uani 1 1 d .
H32 H 0.1855 0.7517 0.4726 0.044 Uiso 1 1 calc R
C44 C 0.2203(3) 0.6604(2) 0.4061(2) 0.0291(9) Uani 1 1 d .
C45 C 0.1550(2) 0.6370(2) 0.3467(2) 0.0273(8) Uani 1 1 d .
C46 C 0.0808(3) 0.6663(3) 0.3323(2) 0.0355(10) Uani 1 1 d .
H33 H 0.0654 0.7081 0.3639 0.043 Uiso 1 1 calc R
C47 C 0.0295(3) 0.6330(3) 0.2705(3) 0.0398(11) Uani 1 1 d .
H34 H -0.0215 0.6523 0.2600 0.048 Uiso 1 1 calc R
C48 C 0.0518(3) 0.5715(3) 0.2237(2) 0.0367(10) Uani 1 1 d .
H35 H 0.0158 0.5493 0.1819 0.044 Uiso 1 1 calc R
C49 C 0.1265(3) 0.5426(2) 0.2381(2) 0.0288(9) Uani 1 1 d .
H36 H 0.1419 0.5008 0.2064 0.035 Uiso 1 1 calc R
C50 C 0.1780(2) 0.5760(2) 0.2994(2) 0.0250(8) Uani 1 1 d .
C51 C 0.3208(2) 0.4336(2) 0.37822(18) 0.0214(7) Uani 1 1 d .
C52 C 0.4071(3) 0.4254(3) 0.3789(2) 0.0305(9) Uani 1 1 d .
H37 H 0.4334 0.4288 0.3432 0.037 Uiso 1 1 calc R
C53 C 0.4552(3) 0.4122(3) 0.4314(2) 0.0395(11) Uani 1 1 d .
H38 H 0.5150 0.4098 0.4329 0.047 Uiso 1 1 calc R
C54 C 0.4152(3) 0.4025(3) 0.4816(2) 0.0349(10) Uani 1 1 d .
H39 H 0.4470 0.3911 0.5165 0.042 Uiso 1 1 calc R
C55 C 0.3300(3) 0.4094(3) 0.4808(2) 0.0329(9) Uani 1 1 d .
H40 H 0.3032 0.4032 0.5156 0.039 Uiso 1 1 calc R
C56 C 0.2824(3) 0.4253(2) 0.42999(19) 0.0287(9) Uani 1 1 d .
H41 H 0.2235 0.4305 0.4303 0.034 Uiso 1 1 calc R
C57 C 0.1498(2) 0.4075(2) 0.30429(19) 0.0233(8) Uani 1 1 d .
C58 C 0.1176(3) 0.3345(3) 0.2601(2) 0.0346(10) Uani 1 1 d .
H42 H 0.1534 0.3080 0.2327 0.041 Uiso 1 1 calc R
C59 C 0.0331(3) 0.3000(3) 0.2559(3) 0.0443(12) Uani 1 1 d .
H43 H 0.0113 0.2502 0.2252 0.053 Uiso 1 1 calc R
C60 C -0.0191(3) 0.3375(3) 0.2959(2) 0.0396(11) Uani 1 1 d .
H44 H -0.0769 0.3138 0.2925 0.048 Uiso 1 1 calc R
C61 C 0.0125(3) 0.4094(3) 0.3409(2) 0.0338(10) Uani 1 1 d .
H45 H -0.0234 0.4347 0.3690 0.041 Uiso 1 1 calc R
C62 C 0.0966(3) 0.4450(2) 0.3454(2) 0.0284(9) Uani 1 1 d .
H46 H 0.1181 0.4946 0.3763 0.034 Uiso 1 1 calc R
C63 C 0.4512(2) 0.6041(2) 0.3170(2) 0.0263(8) Uani 1 1 d .
C64 C 0.5180(3) 0.5612(3) 0.3112(2) 0.0297(9) Uani 1 1 d .
H80 H 0.5060 0.5087 0.2845 0.036 Uiso 1 1 calc R
C65 C 0.6021(3) 0.5944(3) 0.3441(2) 0.0362(10) Uani 1 1 d .
H81 H 0.6471 0.5646 0.3399 0.043 Uiso 1 1 calc R
C66 C 0.6196(3) 0.6703(3) 0.3825(2) 0.0408(11) Uani 1 1 d .
H82 H 0.6770 0.6929 0.4049 0.049 Uiso 1 1 calc R
C67 C 0.5539(3) 0.7145(3) 0.3890(3) 0.0453(12) Uani 1 1 d .
H83 H 0.5664 0.7670 0.4156 0.054 Uiso 1 1 calc R
C68 C 0.4704(3) 0.6813(3) 0.3561(2) 0.0384(10) Uani 1 1 d .
H84 H 0.4256 0.7113 0.3603 0.046 Uiso 1 1 calc R
C69 C 0.3141(2) 0.6222(2) 0.2253(2) 0.0287(9) Uani 1 1 d .
C70 C 0.3138(3) 0.5996(3) 0.1586(2) 0.0331(10) Uani 1 1 d .
H47 H 0.3276 0.5509 0.1369 0.040 Uiso 1 1 calc R
C71 C 0.2932(3) 0.6486(3) 0.1232(3) 0.0437(12) Uani 1 1 d .
H48 H 0.2946 0.6338 0.0778 0.052 Uiso 1 1 calc R
C72 C 0.2708(3) 0.7182(3) 0.1544(3) 0.0475(13) Uani 1 1 d .
H49 H 0.2554 0.7507 0.1301 0.057 Uiso 1 1 calc R
C73 C 0.2706(3) 0.7411(3) 0.2203(3) 0.0453(13) Uani 1 1 d .
H50 H 0.2553 0.7893 0.2414 0.054 Uiso 1 1 calc R
C74 C 0.2930(3) 0.6934(3) 0.2564(3) 0.0373(10) Uani 1 1 d .
H51 H 0.2937 0.7095 0.3021 0.045 Uiso 1 1 calc R
C75 C 0.1795(3) 0.2508(2) -0.06300(19) 0.0252(8) Uani 1 1 d .
C76 C 0.2232(3) 0.1877(2) -0.1025(2) 0.0277(8) Uani 1 1 d .
C77 C 0.2997(3) 0.1645(2) -0.0848(2) 0.0337(9) Uani 1 1 d .
H52 H 0.3335 0.1880 -0.0422 0.040 Uiso 1 1 calc R
C78 C 0.3263(4) 0.1058(3) -0.1309(3) 0.0442(12) Uani 1 1 d .
H53 H 0.3794 0.0897 -0.1199 0.053 Uiso 1 1 calc R
C79 C 0.2758(4) 0.0701(3) -0.1932(3) 0.0522(14) Uani 1 1 d .
H54 H 0.2948 0.0302 -0.2242 0.063 Uiso 1 1 calc R
C80 C 0.1987(4) 0.0926(3) -0.2098(2) 0.0470(12) Uani 1 1 d .
H55 H 0.1638 0.0676 -0.2517 0.056 Uiso 1 1 calc R
C81 C 0.1724(3) 0.1521(2) -0.1647(2) 0.0337(10) Uani 1 1 d .
C82 C 0.0955(3) 0.1883(3) -0.1701(2) 0.0348(10) Uani 1 1 d .
C83 C 0.0260(4) 0.1727(3) -0.2209(3) 0.0496(13) Uani 1 1 d .
H56 H 0.0230 0.1325 -0.2609 0.060 Uiso 1 1 calc R
C84 C -0.0387(3) 0.2165(3) -0.2125(3) 0.0546(15) Uani 1 1 d .
H57 H -0.0871 0.2057 -0.2467 0.065 Uiso 1 1 calc R
C85 C -0.0343(3) 0.2757(3) -0.1552(3) 0.0471(13) Uani 1 1 d .
H58 H -0.0792 0.3056 -0.1509 0.056 Uiso 1 1 calc R
C86 C 0.0347(3) 0.2924(3) -0.1037(2) 0.0361(10) Uani 1 1 d .
H59 H 0.0373 0.3332 -0.0642 0.043 Uiso 1 1 calc R
C87 C 0.1000(3) 0.2480(2) -0.1110(2) 0.0292(9) Uani 1 1 d .
C88 C 0.1561(3) 0.1342(2) 0.0055(2) 0.0330(9) Uani 1 1 d .
C89 C 0.2008(4) 0.1084(3) 0.0513(3) 0.0489(13) Uani 1 1 d .
H60 H 0.2403 0.1442 0.0875 0.059 Uiso 1 1 calc R
C90 C 0.1888(5) 0.0314(4) 0.0454(4) 0.072(2) Uani 1 1 d .
H61 H 0.2202 0.0148 0.0773 0.086 Uiso 1 1 calc R
C91 C 0.1330(5) -0.0201(3) -0.0052(4) 0.072(2) Uani 1 1 d .
H62 H 0.1242 -0.0728 -0.0086 0.087 Uiso 1 1 calc R
C92 C 0.0881(4) 0.0035(3) -0.0527(3) 0.0647(19) Uani 1 1 d .
H63 H 0.0489 -0.0332 -0.0885 0.078 Uiso 1 1 calc R
C93 C 0.0998(4) 0.0806(3) -0.0483(3) 0.0451(12) Uani 1 1 d .
H64 H 0.0701 0.0965 -0.0814 0.054 Uiso 1 1 calc R
C94 C 0.0677(2) 0.2625(2) 0.0403(2) 0.0274(8) Uani 1 1 d .
C95 C 0.0699(3) 0.3228(2) 0.0979(2) 0.0302(9) Uani 1 1 d .
H65 H 0.1240 0.3499 0.1243 0.036 Uiso 1 1 calc R
C96 C -0.0065(3) 0.3433(3) 0.1166(3) 0.0427(11) Uani 1 1 d .
H66 H -0.0046 0.3840 0.1559 0.051 Uiso 1 1 calc R
C97 C -0.0848(3) 0.3048(3) 0.0783(3) 0.0487(14) Uani 1 1 d .
H67 H -0.1369 0.3194 0.0909 0.058 Uiso 1 1 calc R
C98 C -0.0879(3) 0.2450(3) 0.0215(3) 0.0549(15) Uani 1 1 d .
H68 H -0.1423 0.2187 -0.0047 0.066 Uiso 1 1 calc R
C99 C -0.0122(3) 0.2227(3) 0.0024(3) 0.0444(12) Uani 1 1 d .
H69 H -0.0149 0.1807 -0.0363 0.053 Uiso 1 1 calc R
C100 C 0.3395(2) 0.3521(2) -0.06827(19) 0.0243(8) Uani 1 1 d .
C101 C 0.4219(3) 0.3939(2) -0.0376(2) 0.0299(9) Uani 1 1 d .
H70 H 0.4357 0.4142 0.0087 0.036 Uiso 1 1 calc R
C102 C 0.4837(3) 0.4060(3) -0.0742(2) 0.0384(10) Uani 1 1 d .
H71 H 0.5395 0.4345 -0.0530 0.046 Uiso 1 1 calc R
C103 C 0.4642(3) 0.3765(3) -0.1420(2) 0.0398(11) Uani 1 1 d .
H72 H 0.5066 0.3849 -0.1670 0.048 Uiso 1 1 calc R
C104 C 0.3829(3) 0.3347(3) -0.1730(2) 0.0353(10) Uani 1 1 d .
H73 H 0.3697 0.3142 -0.2193 0.042 Uiso 1 1 calc R
C105 C 0.3203(3) 0.3227(2) -0.1366(2) 0.0298(9) Uani 1 1 d .
H74 H 0.2645 0.2944 -0.1581 0.036 Uiso 1 1 calc R
C106 C 0.2023(2) 0.4221(2) -0.01652(19) 0.0229(8) Uani 1 1 d .
C107 C 0.1679(3) 0.4559(2) 0.0386(2) 0.0287(9) Uani 1 1 d .
H75 H 0.1772 0.4388 0.0754 0.034 Uiso 1 1 calc R
C108 C 0.1200(3) 0.5144(3) 0.0401(2) 0.0358(10) Uani 1 1 d .
H76 H 0.0950 0.5358 0.0772 0.043 Uiso 1 1 calc R
C109 C 0.1088(3) 0.5413(3) -0.0122(2) 0.0349(10) Uani 1 1 d .
H77 H 0.0769 0.5819 -0.0108 0.042 Uiso 1 1 calc R
C110 C 0.1442(3) 0.5090(3) -0.0668(2) 0.0347(10) Uani 1 1 d .
H78 H 0.1364 0.5273 -0.1029 0.042 Uiso 1 1 calc R
C111 C 0.1910(3) 0.4501(2) -0.0689(2) 0.0296(9) Uani 1 1 d .
H79 H 0.2156 0.4286 -0.1062 0.036 Uiso 1 1 calc R
C112 C 0.7550(8) 0.8238(7) 0.3343(6) 0.056(3) Uiso 0.50 1 d P
C113 C 0.8250(11) 0.7792(7) 0.3300(6) 0.175(7) Uani 1 1 d .
O1 O 0.8198(5) 0.7158(4) 0.2845(4) 0.139(3) Uani 1 1 d .
C116 C 0.9251(6) 0.5921(5) 0.4657(5) 0.099(3) Uiso 1 1 d .
O2 O 0.8875(5) 0.5501(4) 0.4946(3) 0.118(2) Uiso 1 1 d .
C155 C 0.4862(6) 0.1776(6) -0.2522(5) 0.115(3) Uani 1 1 d .
P1 P 0.49385(6) 0.22275(6) 0.20530(5) 0.02083(19) Uani 1 1 d .
P2 P 0.58726(6) 0.31454(6) 0.15971(5) 0.02026(19) Uani 1 1 d .
P3 P 0.26076(6) 0.45092(6) 0.30803(5) 0.02066(19) Uani 1 1 d .
P4 P 0.34322(6) 0.55732(6) 0.26975(5) 0.0225(2) Uani 1 1 d .
P5 P 0.17052(6) 0.23739(6) 0.01840(5) 0.0232(2) Uani 1 1 d .
P6 P 0.25923(6) 0.34213(6) -0.01778(5) 0.02071(19) Uani 1 1 d .
Rh1 Rh 0.452812(18) 0.316892(17) 0.174503(14) 0.01943(7) Uani 1 1 d .
Rh2 Rh 0.324020(18) 0.432645(17) 0.222620(14) 0.02055(8) Uani 1 1 d .
Rh3 Rh 0.286562(18) 0.319988(17) 0.075527(14) 0.02051(8) Uani 1 1 d .
Cl1 Cl 0.29956(6) 0.29334(5) 0.17850(4) 0.02350(19) Uani 1 1 d .
Cl2 Cl 0.41053(6) 0.42085(5) 0.13614(4) 0.02235(18) Uani 1 1 d .
C138 C 0.9139(9) 0.8046(8) 0.3769(7) 0.067(3) Uiso 0.50 1 d P
C140 C 0.8763(11) 0.5899(10) 0.4061(8) 0.079(4) Uiso 0.50 1 d P
C141 C 1.0238(9) 0.5982(9) 0.4755(7) 0.063(3) Uiso 0.50 1 d P
F1 F 0.6714(6) 0.8832(6) 0.4893(5) 0.209(4) Uani 1 1 d .
F2 F 0.7750(9) 0.8073(6) 0.4920(7) 0.285(7) Uani 1 1 d .
F3 F 0.8113(8) 0.9314(7) 0.4998(7) 0.292(7) Uani 1 1 d .
F4 F 0.7661(9) 0.9026(8) 0.5838(5) 0.337(9) Uani 1 1 d .
B1 B 0.7540(10) 0.8799(10) 0.5193(8) 0.139(6) Uani 1 1 d .
O12 O 0.1074(11) 0.9687(10) 0.1777(8) 0.281(7) Uiso 1 1 d .
C143 C 0.1662(11) 1.0273(10) 0.2906(9) 0.191(6) Uiso 1 1 d .
C144 C 0.1444(16) 1.1284(15) 0.2354(12) 0.264(10) Uiso 1 1 d .
C156 C 0.4590(11) 0.0932(10) -0.2802(9) 0.188(8) Uani 1 1 d .
C157 C 0.414(3) 0.0683(17) -0.3453(11) 0.41(2) Uani 1 1 d .
O8 O 0.4660(11) 0.0512(8) -0.2534(10) 0.332(11) Uani 1 1 d .
C159 C 0.2454(12) 0.9488(11) 0.1925(9) 0.179(6) Uiso 1 1 d .
O10 O 0.2314(7) 0.9012(6) 0.1368(6) 0.188(4) Uiso 1 1 d .
C160 C 0.2647(19) 1.0438(17) 0.2169(13) 0.302(12) Uiso 1 1 d .
C161 C 0.3164(13) 0.9649(11) 0.2399(10) 0.218(8) Uiso 1 1 d .
C176 C 0.844(3) 0.779(3) 0.397(3) 0.262(19) Uiso 0.50 1 d P
C177 C 0.881(3) 0.853(2) 0.3649(19) 0.212(14) Uiso 0.50 1 d P
C178 C 0.157(2) 1.041(2) 0.2301(16) 0.317(13) Uiso 1 1 d .
O15 O 0.3792(14) 0.8562(12) 0.3797(10) 0.339(9) Uiso 1 1 d .
C192 C 0.2212(17) 0.8892(14) 0.3946(13) 0.256(10) Uiso 1 1 d .
C188 C 0.359(4) 0.968(3) 0.494(3) 0.54(3) Uiso 1 1 d .
C191 C 0.317(3) 0.896(2) 0.4336(19) 0.344(15) Uiso 1 1 d .
C189 C 0.443(2) 0.9048(19) 0.4777(16) 0.359(15) Uiso 1 1 d .
C193 C 0.228(3) 0.914(3) 0.336(2) 0.50(3) Uiso 1 1 d .
O16 O 0.101(2) 0.9439(17) 0.3756(14) 0.502(16) Uiso 1 1 d .
C194 C 1.0159(10) 0.6330(10) 0.4914(8) 0.074(4) Uiso 0.50 1 d P
C195 C 0.8722(13) 0.6339(13) 0.4238(10) 0.105(6) Uiso 0.50 1 d P
C190 C 0.398(2) 0.988(2) 0.4068(18) 0.414(19) Uiso 1 1 d .
O17 O 1.0792(14) 0.9969(13) 0.6304(10) 0.358(10) Uiso 1 1 d .
O18 O 1.0293(14) 0.7867(13) 0.5929(11) 0.374(10) Uiso 1 1 d .
C196 C 1.247(4) 0.933(4) 0.608(3) 0.65(4) Uiso 1 1 d .
C199 C 0.8886(16) 0.7520(14) 0.5927(12) 0.271(10) Uiso 1 1 d .
C197 C 1.1597(17) 0.9210(13) 0.6101(11) 0.241(9) Uiso 1 1 d .
C198 C 1.052(3) 0.889(2) 0.534(2) 0.46(2) Uiso 1 1 d .
C200 C 0.937(4) 0.869(3) 0.686(3) 0.60(4) Uiso 1 1 d .
C201 C 0.970(6) 0.904(5) 0.622(4) 0.76(5) Uiso 1 1 d .

loop_
_atom_site_aniso_label
_atom_site_aniso_U_11
_atom_site_aniso_U_22
_atom_site_aniso_U_33
_atom_site_aniso_U_23
_atom_site_aniso_U_13
_atom_site_aniso_U_12
C1 0.0170(18) 0.0235(18) 0.0263(19) 0.0099(15) 0.0026(14) 0.0044(15)
C2 0.0176(18) 0.0269(19) 0.0220(18) 0.0111(15) 0.0027(14) -0.0007(15)
C3 0.023(2) 0.033(2) 0.029(2) 0.0121(17) 0.0062(16) 0.0039(17)
C4 0.037(2) 0.037(2) 0.025(2) 0.0080(18) 0.0065(18) 0.0024(19)
C5 0.033(2) 0.049(3) 0.023(2) 0.0085(19) -0.0016(17) -0.006(2)
C6 0.022(2) 0.048(3) 0.028(2) 0.018(2) -0.0012(16) 0.0008(19)
C7 0.0180(18) 0.031(2) 0.029(2) 0.0172(17) 0.0026(15) 0.0009(16)
C8 0.0175(18) 0.0263(19) 0.033(2) 0.0153(17) 0.0010(15) 0.0030(15)
C9 0.020(2) 0.038(2) 0.053(3) 0.021(2) 0.0010(19) 0.0072(18)
C10 0.026(2) 0.033(2) 0.064(3) 0.014(2) 0.005(2) 0.0148(19)
C11 0.031(2) 0.030(2) 0.054(3) 0.006(2) 0.008(2) 0.0098(19)
C12 0.024(2) 0.031(2) 0.037(2) 0.0086(18) 0.0033(17) 0.0059(17)
C13 0.0171(18) 0.0245(19) 0.031(2) 0.0110(16) 0.0027(15) 0.0034(15)
C14 0.030(2) 0.0216(19) 0.026(2) 0.0106(16) 0.0029(16) -0.0019(16)
C15 0.031(2) 0.031(2) 0.033(2) 0.0116(18) -0.0016(18) 0.0001(18)
C16 0.055(3) 0.037(3) 0.034(2) 0.021(2) -0.008(2) -0.003(2)
C17 0.065(4) 0.049(3) 0.034(3) 0.020(2) 0.016(2) 0.000(3)
C18 0.051(3) 0.064(3) 0.045(3) 0.027(3) 0.021(2) 0.014(3)
C19 0.037(2) 0.043(3) 0.037(2) 0.022(2) 0.0124(19) 0.009(2)
C20 0.0179(18) 0.027(2) 0.029(2) 0.0073(16) 0.0042(15) 0.0023(15)
C21 0.038(2) 0.029(2) 0.034(2) 0.0101(18) -0.0005(19) -0.0008(19)
C22 0.057(3) 0.027(2) 0.047(3) 0.009(2) 0.007(2) 0.004(2)
C23 0.062(3) 0.032(2) 0.037(3) -0.003(2) 0.009(2) -0.003(2)
C24 0.068(4) 0.041(3) 0.030(2) 0.007(2) -0.002(2) -0.001(3)
C25 0.036(2) 0.035(2) 0.029(2) 0.0099(18) 0.0001(18) 0.0008(19)
C26 0.0204(19) 0.030(2) 0.0230(19) 0.0110(16) 0.0057(15) 0.0030(16)
C27 0.023(2) 0.031(2) 0.034(2) 0.0150(18) 0.0071(16) 0.0053(17)
C28 0.036(2) 0.031(2) 0.044(3) 0.018(2) 0.009(2) -0.0002(19)
C29 0.027(2) 0.041(3) 0.039(2) 0.018(2) 0.0034(18) -0.0080(19)
C30 0.021(2) 0.042(2) 0.034(2) 0.0190(19) 0.0014(17) -0.0002(18)
C31 0.0198(19) 0.031(2) 0.030(2) 0.0135(17) 0.0032(15) 0.0025(16)
C32 0.0216(19) 0.0272(19) 0.0239(19) 0.0117(16) 0.0062(15) 0.0024(15)
C33 0.0200(19) 0.036(2) 0.036(2) 0.0116(18) 0.0057(17) 0.0037(17)
C34 0.024(2) 0.043(3) 0.037(2) 0.007(2) 0.0132(18) 0.0051(19)
C35 0.031(2) 0.035(2) 0.027(2) 0.0114(18) 0.0103(17) -0.0022(18)
C36 0.029(2) 0.037(2) 0.028(2) 0.0128(18) 0.0038(17) 0.0057(18)
C37 0.027(2) 0.034(2) 0.027(2) 0.0117(17) 0.0062(16) 0.0102(17)
C38 0.0150(17) 0.028(2) 0.030(2) 0.0140(16) 0.0037(15) 0.0051(15)
C39 0.0210(19) 0.0239(19) 0.030(2) 0.0117(16) 0.0061(15) 0.0035(15)
C40 0.031(2) 0.029(2) 0.032(2) 0.0124(18) 0.0001(17) 0.0043(18)
C41 0.038(3) 0.037(2) 0.031(2) 0.0118(19) -0.0008(19) 0.001(2)
C42 0.049(3) 0.033(2) 0.031(2) 0.0070(19) 0.009(2) 0.002(2)
C43 0.037(2) 0.034(2) 0.039(3) 0.0086(19) 0.014(2) 0.010(2)
C44 0.027(2) 0.031(2) 0.034(2) 0.0164(18) 0.0100(17) 0.0052(17)
C45 0.0194(19) 0.031(2) 0.037(2) 0.0177(18) 0.0080(16) 0.0053(16)
C46 0.023(2) 0.035(2) 0.059(3) 0.025(2) 0.015(2) 0.0110(18)
C47 0.017(2) 0.046(3) 0.069(3) 0.037(3) 0.004(2) 0.0083(19)
C48 0.021(2) 0.046(3) 0.048(3) 0.028(2) -0.0018(19) 0.0014(19)
C49 0.0197(19) 0.037(2) 0.035(2) 0.0189(18) 0.0039(16) 0.0040(17)
C50 0.0135(17) 0.032(2) 0.035(2) 0.0191(17) 0.0042(15) 0.0020(15)
C51 0.0191(18) 0.0227(18) 0.0213(18) 0.0072(15) 0.0007(14) 0.0033(15)
C52 0.024(2) 0.045(2) 0.032(2) 0.0228(19) 0.0089(17) 0.0105(18)
C53 0.026(2) 0.059(3) 0.044(3) 0.031(2) 0.0045(19) 0.012(2)
C54 0.033(2) 0.045(3) 0.030(2) 0.021(2) -0.0019(18) 0.007(2)
C55 0.034(2) 0.045(3) 0.024(2) 0.0164(19) 0.0047(17) 0.011(2)
C56 0.023(2) 0.039(2) 0.027(2) 0.0134(18) 0.0059(16) 0.0088(18)
C57 0.0161(18) 0.031(2) 0.027(2) 0.0174(16) 0.0035(15) 0.0031(15)
C58 0.027(2) 0.036(2) 0.038(2) 0.0078(19) 0.0108(18) 0.0004(18)
C59 0.033(3) 0.043(3) 0.048(3) 0.008(2) 0.008(2) -0.010(2)
C60 0.018(2) 0.050(3) 0.052(3) 0.023(2) 0.0070(19) -0.0056(19)
C61 0.021(2) 0.045(3) 0.044(3) 0.025(2) 0.0117(18) 0.0071(19)
C62 0.0212(19) 0.034(2) 0.035(2) 0.0160(18) 0.0079(16) 0.0062(17)
C63 0.0172(18) 0.033(2) 0.030(2) 0.0151(17) 0.0024(15) -0.0002(16)
C64 0.0205(19) 0.042(2) 0.028(2) 0.0164(18) 0.0023(16) 0.0036(17)
C65 0.019(2) 0.057(3) 0.038(2) 0.024(2) 0.0032(17) 0.006(2)
C66 0.023(2) 0.058(3) 0.043(3) 0.027(2) -0.0035(19) -0.006(2)
C67 0.037(3) 0.038(3) 0.054(3) 0.014(2) -0.001(2) -0.009(2)
C68 0.029(2) 0.035(2) 0.050(3) 0.018(2) 0.001(2) -0.0010(19)
C69 0.0148(18) 0.038(2) 0.042(2) 0.0259(19) 0.0058(16) 0.0036(16)
C70 0.023(2) 0.046(3) 0.040(2) 0.029(2) 0.0066(18) 0.0058(19)
C71 0.029(2) 0.068(3) 0.053(3) 0.044(3) 0.009(2) 0.009(2)
C72 0.027(2) 0.064(3) 0.078(4) 0.056(3) 0.016(2) 0.014(2)
C73 0.029(2) 0.042(3) 0.083(4) 0.040(3) 0.017(2) 0.011(2)
C74 0.026(2) 0.040(3) 0.055(3) 0.027(2) 0.012(2) 0.0066(19)
C75 0.0230(19) 0.0255(19) 0.029(2) 0.0126(16) 0.0028(16) 0.0049(16)
C76 0.029(2) 0.026(2) 0.033(2) 0.0146(17) 0.0083(17) 0.0038(17)
C77 0.037(2) 0.031(2) 0.039(2) 0.0158(19) 0.0103(19) 0.0123(19)
C78 0.051(3) 0.036(3) 0.053(3) 0.017(2) 0.022(2) 0.018(2)
C79 0.071(4) 0.033(3) 0.057(3) 0.010(2) 0.032(3) 0.017(3)
C80 0.064(4) 0.035(3) 0.033(3) 0.002(2) 0.009(2) 0.000(2)
C81 0.039(2) 0.028(2) 0.033(2) 0.0124(18) 0.0072(19) -0.0021(19)
C82 0.035(2) 0.034(2) 0.035(2) 0.0181(19) -0.0025(18) -0.0039(19)
C83 0.050(3) 0.049(3) 0.040(3) 0.019(2) -0.015(2) -0.013(2)
C84 0.037(3) 0.059(3) 0.061(4) 0.031(3) -0.024(2) -0.011(2)
C85 0.029(2) 0.047(3) 0.067(4) 0.033(3) -0.011(2) 0.000(2)
C86 0.024(2) 0.034(2) 0.050(3) 0.020(2) -0.0044(19) 0.0012(18)
C87 0.0203(19) 0.033(2) 0.035(2) 0.0167(18) -0.0027(16) -0.0016(17)
C88 0.032(2) 0.031(2) 0.045(3) 0.019(2) 0.0178(19) 0.0084(18)
C89 0.053(3) 0.044(3) 0.066(4) 0.033(3) 0.019(3) 0.019(2)
C90 0.081(5) 0.047(4) 0.114(6) 0.050(4) 0.037(4) 0.028(4)
C91 0.083(5) 0.037(3) 0.127(6) 0.043(4) 0.066(5) 0.023(3)
C92 0.068(4) 0.031(3) 0.087(5) 0.002(3) 0.042(4) -0.008(3)
C93 0.054(3) 0.029(2) 0.052(3) 0.012(2) 0.019(2) 0.001(2)
C94 0.0174(18) 0.031(2) 0.040(2) 0.0205(18) 0.0073(16) 0.0035(16)
C95 0.024(2) 0.035(2) 0.037(2) 0.0183(19) 0.0109(17) 0.0073(18)
C96 0.036(3) 0.045(3) 0.059(3) 0.025(2) 0.022(2) 0.014(2)
C97 0.025(2) 0.047(3) 0.092(4) 0.039(3) 0.024(3) 0.015(2)
C98 0.016(2) 0.060(3) 0.090(4) 0.031(3) 0.007(2) 0.000(2)
C99 0.023(2) 0.046(3) 0.061(3) 0.015(2) 0.007(2) -0.001(2)
C100 0.0222(19) 0.0248(19) 0.031(2) 0.0143(16) 0.0066(16) 0.0088(16)
C101 0.022(2) 0.033(2) 0.038(2) 0.0154(18) 0.0060(17) 0.0055(17)
C102 0.024(2) 0.042(3) 0.052(3) 0.021(2) 0.008(2) 0.0032(19)
C103 0.033(2) 0.047(3) 0.050(3) 0.023(2) 0.022(2) 0.013(2)
C104 0.038(2) 0.042(3) 0.032(2) 0.016(2) 0.0133(19) 0.013(2)
C105 0.027(2) 0.032(2) 0.031(2) 0.0111(18) 0.0045(17) 0.0063(17)
C106 0.0154(17) 0.0258(19) 0.028(2) 0.0107(16) 0.0013(14) 0.0043(15)
C107 0.024(2) 0.037(2) 0.031(2) 0.0164(18) 0.0068(16) 0.0100(17)
C108 0.031(2) 0.042(3) 0.041(3) 0.016(2) 0.0134(19) 0.018(2)
C109 0.032(2) 0.035(2) 0.044(3) 0.018(2) 0.0065(19) 0.0162(19)
C110 0.036(2) 0.039(2) 0.036(2) 0.021(2) 0.0028(19) 0.016(2)
C111 0.030(2) 0.034(2) 0.030(2) 0.0155(18) 0.0062(17) 0.0115(18)
C113 0.259(17) 0.121(9) 0.094(7) 0.000(7) 0.067(9) -0.110(11)
O1 0.134(6) 0.101(5) 0.147(6) 0.022(5) -0.005(5) -0.023(4)
C155 0.095(7) 0.102(7) 0.141(9) 0.035(6) 0.003(6) 0.027(6)
P1 0.0165(4) 0.0223(5) 0.0234(5) 0.0083(4) 0.0018(4) 0.0024(4)
P2 0.0144(4) 0.0248(5) 0.0231(5) 0.0100(4) 0.0030(4) 0.0040(4)
P3 0.0154(4) 0.0267(5) 0.0227(5) 0.0121(4) 0.0034(4) 0.0038(4)
P4 0.0153(4) 0.0286(5) 0.0274(5) 0.0147(4) 0.0037(4) 0.0036(4)
P5 0.0179(5) 0.0248(5) 0.0304(5) 0.0134(4) 0.0050(4) 0.0047(4)
P6 0.0155(4) 0.0249(5) 0.0248(5) 0.0123(4) 0.0030(4) 0.0049(4)
Rh1 0.01368(14) 0.02469(15) 0.02212(15) 0.01036(12) 0.00311(10) 0.00470(11)
Rh2 0.01444(14) 0.02792(16) 0.02238(15) 0.01207(12) 0.00372(11) 0.00479(11)
Rh3 0.01432(14) 0.02620(15) 0.02472(15) 0.01284(12) 0.00347(11) 0.00579(11)
Cl1 0.0164(4) 0.0309(5) 0.0280(5) 0.0153(4) 0.0054(3) 0.0057(4)
Cl2 0.0166(4) 0.0294(5) 0.0255(4) 0.0140(4) 0.0049(3) 0.0062(3)
F1 0.169(8) 0.219(9) 0.204(9) 0.054(7) 0.001(7) -0.021(7)
F2 0.313(15) 0.137(7) 0.322(15) -0.001(8) -0.042(11) 0.036(8)
F3 0.221(11) 0.227(11) 0.390(18) 0.062(11) 0.101(11) -0.061(9)
F4 0.310(14) 0.401(18) 0.140(8) -0.064(9) 0.046(8) -0.157(13)
B1 0.102(10) 0.129(12) 0.132(12) -0.009(9) 0.003(9) -0.028(9)
C156 0.248(16) 0.201(14) 0.283(19) 0.208(15) 0.194(15) 0.169(14)
C157 0.66(6) 0.31(3) 0.143(17) 0.006(19) -0.10(3) -0.02(3)
O8 0.39(2) 0.288(15) 0.58(3) 0.329(19) 0.37(2) 0.241(15)

loop_
_atom_type_symbol
_atom_type_description
_atom_type_scat_dispersion_real
_atom_type_scat_dispersion_imag
_atom_type_scat_source
C C 0.0033 0.0016 'International Tables Vol C Tables 4.2.6.8 and 6.1.1.4'
H H 0.0000 0.0000 'International Tables Vol C Tables 4.2.6.8 and 6.1.1.4'
B B 0.0013 0.0007 'International Tables Vol C Tables 4.2.6.8 and 6.1.1.4'
Cl Cl 0.1484 0.1585 'International Tables Vol C Tables 4.2.6.8 and 6.1.1.4'
P P 0.1023 0.0942 'International Tables Vol C Tables 4.2.6.8 and 6.1.1.4'
Rh Rh -1.1178 0.9187 'International Tables Vol C Tables 4.2.6.8 and 6.1.1.4'
O O 0.0106 0.0060 'International Tables Vol C Tables 4.2.6.8 and 6.1.1.4'
F F 0.0171 0.0103 'International Tables Vol C Tables 4.2.6.8 and 6.1.1.4'

loop_
_geom_angle_atom_site_label_1
_geom_angle_atom_site_label_2
_geom_angle_atom_site_label_3
_geom_angle
C13 C1 C2 102.8(3)
C13 C1 P1 122.7(3)
C2 C1 P1 110.9(3)
C13 C1 P2 123.5(3)
C2 C1 P2 108.1(2)
P1 C1 P2 88.32(16)
C3 C2 C7 120.0(4)
C3 C2 C1 130.0(3)
C7 C2 C1 109.9(3)
C4 C3 C2 119.1(4)
C4 C3 H1 120.4
C2 C3 H1 120.4
C3 C4 C5 120.5(4)
C3 C4 H2 119.7
C5 C4 H2 119.7
C6 C5 C4 120.8(4)
C6 C5 H3 119.6
C4 C5 H3 119.6
C5 C6 C7 119.1(4)
C5 C6 H4 120.4
C7 C6 H4 120.4
C6 C7 C2 120.4(4)
C6 C7 C8 131.2(4)
C2 C7 C8 108.4(3)
C9 C8 C13 120.0(4)
C9 C8 C7 130.7(4)
C13 C8 C7 109.3(3)
C10 C9 C8 119.0(4)
C10 C9 H5 120.5
C8 C9 H5 120.5
C9 C10 C11 121.0(4)
C9 C10 H6 119.5
C11 C10 H6 119.5
C10 C11 C12 120.9(4)
C10 C11 H7 119.6
C12 C11 H7 119.6
C13 C12 C11 118.6(4)
C13 C12 H8 120.7
C11 C12 H8 120.7
C12 C13 C8 120.5(4)
C12 C13 C1 130.0(3)
C8 C13 C1 109.5(3)
C19 C14 C15 118.8(4)
C19 C14 P1 119.1(3)
C15 C14 P1 122.1(3)
C16 C15 C14 119.6(4)
C16 C15 H19 120.2
C14 C15 H19 120.2
C17 C16 C15 120.5(4)
C17 C16 H20 119.7
C15 C16 H20 119.7
C16 C17 C18 120.1(5)
C16 C17 H21 119.9
C18 C17 H21 119.9
C17 C18 C19 120.3(5)
C17 C18 H22 119.9
C19 C18 H22 119.9
C14 C19 C18 120.6(4)
C14 C19 H23 119.7
C18 C19 H23 119.7
C25 C20 C21 119.0(4)
C25 C20 P1 118.5(3)
C21 C20 P1 122.4(3)
C22 C21 C20 119.9(4)
C22 C21 H24 120.0
C20 C21 H24 120.0
C21 C22 C23 120.4(5)
C21 C22 H25 119.8
C23 C22 H25 119.8
C24 C23 C22 120.0(4)
C24 C23 H26 120.0
C22 C23 H26 120.0
C23 C24 C25 120.1(5)
C23 C24 H27 119.9
C25 C24 H27 119.9
C24 C25 C20 120.5(4)
C24 C25 H28 119.8
C20 C25 H28 119.8
C27 C26 C31 119.7(4)
C27 C26 P2 118.9(3)
C31 C26 P2 121.3(3)
C26 C27 C28 119.8(4)
C26 C27 H9 120.1
C28 C27 H9 120.1
C29 C28 C27 119.8(4)
C29 C28 H10 120.1
C27 C28 H10 120.1
C30 C29 C28 120.3(4)
C30 C29 H11 119.9
C28 C29 H11 119.9
C29 C30 C31 120.5(4)
C29 C30 H12 119.8
C31 C30 H12 119.8
C30 C31 C26 119.9(4)
C30 C31 H13 120.0
C26 C31 H13 120.0
C37 C32 C33 118.6(4)
C37 C32 P2 116.9(3)
C33 C32 P2 124.4(3)
C34 C33 C32 119.8(4)
C34 C33 H14 120.1
C32 C33 H14 120.1
C35 C34 C33 121.4(4)
C35 C34 H15 119.3
C33 C34 H15 119.3
C34 C35 C36 119.5(4)
C34 C35 H16 120.3
C36 C35 H16 120.3
C35 C36 C37 119.9(4)
C35 C36 H17 120.1
C37 C36 H17 120.1
C32 C37 C36 120.8(4)
C32 C37 H18 119.6
C36 C37 H18 119.6
C39 C38 C50 102.7(3)
C39 C38 P3 123.1(3)
C50 C38 P3 112.5(3)
C39 C38 P4 120.2(3)
C50 C38 P4 109.8(3)
P3 C38 P4 88.42(17)
C40 C39 C44 119.9(4)
C40 C39 C38 130.0(4)
C44 C39 C38 110.1(3)
C41 C40 C39 119.0(4)
C41 C40 H29 120.5
C39 C40 H29 120.5
C42 C41 C40 121.0(4)
C42 C41 H30 119.5
C40 C41 H30 119.5
C41 C42 C43 121.2(4)
C41 C42 H31 119.4
C43 C42 H31 119.4
C42 C43 C44 118.6(4)
C42 C43 H32 120.7
C44 C43 H32 120.7
C39 C44 C43 120.3(4)
C39 C44 C45 108.8(4)
C43 C44 C45 130.9(4)
C46 C45 C50 120.4(4)
C46 C45 C44 130.5(4)
C50 C45 C44 109.1(3)
C47 C46 C45 118.5(4)
C47 C46 H33 120.7
C45 C46 H33 120.7
C46 C47 C48 121.1(4)
C46 C47 H34 119.5
C48 C47 H34 119.5
C49 C48 C47 120.4(4)
C49 C48 H35 119.8
C47 C48 H35 119.8
C50 C49 C48 118.7(4)
C50 C49 H36 120.7
C48 C49 H36 120.7
C49 C50 C45 121.0(4)
C49 C50 C38 129.7(4)
C45 C50 C38 109.3(3)
C52 C51 C56 118.8(3)
C52 C51 P3 118.8(3)
C56 C51 P3 122.4(3)
C51 C52 C53 120.6(4)
C51 C52 H37 119.7
C53 C52 H37 119.7
C54 C53 C52 119.6(4)
C54 C53 H38 120.2
C52 C53 H38 120.2
C55 C54 C53 120.1(4)
C55 C54 H39 120.0
C53 C54 H39 120.0
C54 C55 C56 120.8(4)
C54 C55 H40 119.6
C56 C55 H40 119.6
C55 C56 C51 120.0(4)
C55 C56 H41 120.0
C51 C56 H41 120.0
C58 C57 C62 119.0(4)
C58 C57 P3 118.9(3)
C62 C57 P3 122.0(3)
C57 C58 C59 120.3(4)
C57 C58 H42 119.9
C59 C58 H42 119.9
C60 C59 C58 120.4(4)
C60 C59 H43 119.8
C58 C59 H43 119.8
C59 C60 C61 120.1(4)
C59 C60 H44 119.9
C61 C60 H44 119.9
C60 C61 C62 120.2(4)
C60 C61 H45 119.9
C62 C61 H45 119.9
C61 C62 C57 120.0(4)
C61 C62 H46 120.0
C57 C62 H46 120.0
C64 C63 C68 118.7(4)
C64 C63 P4 118.1(3)
C68 C63 P4 123.1(3)
C65 C64 C63 120.7(4)
C65 C64 H80 119.6
C63 C64 H80 119.6
C66 C65 C64 119.7(4)
C66 C65 H81 120.1
C64 C65 H81 120.1
C65 C66 C67 120.6(4)
C65 C66 H82 119.7
C67 C66 H82 119.7
C68 C67 C66 119.5(5)
C68 C67 H83 120.3
C66 C67 H83 120.3
C67 C68 C63 120.8(4)
C67 C68 H84 119.6
C63 C68 H84 119.6
C70 C69 C74 119.5(4)
C70 C69 P4 118.6(3)
C74 C69 P4 121.9(3)
C69 C70 C71 120.0(5)
C69 C70 H47 120.0
C71 C70 H47 120.0
C72 C71 C70 119.8(5)
C72 C71 H48 120.1
C70 C71 H48 120.1
C73 C72 C71 120.7(4)
C73 C72 H49 119.7
C71 C72 H49 119.7
C72 C73 C74 120.0(5)
C72 C73 H50 120.0
C74 C73 H50 120.0
C69 C74 C73 120.0(5)
C69 C74 H51 120.0
C73 C74 H51 120.0
C87 C75 C76 102.9(3)
C87 C75 P6 122.7(3)
C76 C75 P6 111.7(3)
C87 C75 P5 121.3(3)
C76 C75 P5 109.3(3)
P6 C75 P5 88.56(17)
C77 C76 C81 121.0(4)
C77 C76 C75 129.8(4)
C81 C76 C75 109.2(4)
C76 C77 C78 118.3(4)
C76 C77 H52 120.8
C78 C77 H52 120.8
C77 C78 C79 120.9(5)
C77 C78 H53 119.6
C79 C78 H53 119.6
C80 C79 C78 120.3(5)
C80 C79 H54 119.9
C78 C79 H54 119.9
C79 C80 C81 119.4(5)
C79 C80 H55 120.3
C81 C80 H55 120.3
C80 C81 C76 120.0(4)
C80 C81 C82 130.7(4)
C76 C81 C82 109.3(4)
C83 C82 C87 120.5(5)
C83 C82 C81 131.0(5)
C87 C82 C81 108.5(4)
C84 C83 C82 118.8(5)
C84 C83 H56 120.6
C82 C83 H56 120.6
C85 C84 C83 121.1(4)
C85 C84 H57 119.4
C83 C84 H57 119.4
C84 C85 C86 121.0(5)
C84 C85 H58 119.5
C86 C85 H58 119.5
C85 C86 C87 118.6(5)
C85 C86 H59 120.7
C87 C86 H59 120.7
C86 C87 C82 120.0(4)
C86 C87 C75 130.0(4)
C82 C87 C75 110.0(4)
C89 C88 C93 118.8(4)
C89 C88 P5 119.0(4)
C93 C88 P5 122.2(4)
C90 C89 C88 121.1(6)
C90 C89 H60 119.4
C88 C89 H60 119.4
C91 C90 C89 120.3(7)
C91 C90 H61 119.8
C89 C90 H61 119.8
C90 C91 C92 120.2(5)
C90 C91 H62 119.9
C92 C91 H62 119.9
C91 C92 C93 120.6(6)
C91 C92 H63 119.7
C93 C92 H63 119.7
C92 C93 C88 118.9(6)
C92 C93 H64 120.5
C88 C93 H64 120.5
C99 C94 C95 119.2(4)
C99 C94 P5 122.4(4)
C95 C94 P5 118.4(3)
C96 C95 C94 120.2(4)
C96 C95 H65 119.9
C94 C95 H65 119.9
C97 C96 C95 120.1(5)
C97 C96 H66 119.9
C95 C96 H66 119.9
C96 C97 C98 120.2(4)
C96 C97 H67 119.9
C98 C97 H67 119.9
C97 C98 C99 120.7(5)
C97 C98 H68 119.6
C99 C98 H68 119.6
C98 C99 C94 119.5(5)
C98 C99 H69 120.3
C94 C99 H69 120.3
C101 C100 C105 118.9(4)
C101 C100 P6 118.6(3)
C105 C100 P6 122.4(3)
C102 C101 C100 120.5(4)
C102 C101 H70 119.7
C100 C101 H70 119.7
C101 C102 C103 120.2(4)
C101 C102 H71 119.9
C103 C102 H71 119.9
C104 C103 C102 119.8(4)
C104 C103 H72 120.1
C102 C103 H72 120.1
C103 C104 C105 120.4(4)
C103 C104 H73 119.8
C105 C104 H73 119.8
C104 C105 C100 120.2(4)
C104 C105 H74 119.9
C100 C105 H74 119.9
C107 C106 C111 118.9(4)
C107 C106 P6 118.6(3)
C111 C106 P6 122.4(3)
C108 C107 C106 120.4(4)
C108 C107 H75 119.8
C106 C107 H75 119.8
C109 C108 C107 120.2(4)
C109 C108 H76 119.9
C107 C108 H76 119.9
C108 C109 C110 119.7(4)
C108 C109 H77 120.1
C110 C109 H77 120.1
C111 C110 C109 120.3(4)
C111 C110 H78 119.9
C109 C110 H78 119.9
C110 C111 C106 120.4(4)
C110 C111 H79 119.8
C106 C111 H79 119.8
C113 C112 C177 47.4(13)
O1 C113 C176 118(2)
O1 C113 C112 122.1(14)
C176 C113 C112 100(2)
O1 C113 C177 143(2)
C176 C113 C177 76(2)
C112 C113 C177 85.3(18)
O1 C113 C138 113.1(15)
C176 C113 C138 53(2)
C112 C113 C138 124.7(11)
C177 C113 C138 45.2(16)
O2 C116 C140 114.4(11)
O2 C116 C194 121.4(10)
C140 C116 C194 123.9(12)
O2 C116 C141 114.5(9)
C140 C116 C141 121.4(11)
C194 C116 C141 25.5(7)
O2 C116 C195 121.8(11)
C140 C116 C195 30.4(9)
C194 C116 C195 111.4(12)
C141 C116 C195 123.7(11)
C14 P1 C20 104.01(18)
C14 P1 C1 108.51(18)
C20 P1 C1 107.05(17)
C14 P1 Rh1 123.76(14)
C20 P1 Rh1 115.19(13)
C1 P1 Rh1 97.06(12)
C14 P1 P2 142.38(13)
C20 P1 P2 109.91(13)
C1 P1 P2 46.14(12)
Rh1 P1 P2 53.35(3)
C26 P2 C32 102.67(17)
C26 P2 C1 105.12(17)
C32 P2 C1 112.15(17)
C26 P2 Rh1 126.93(13)
C32 P2 Rh1 113.29(13)
C1 P2 Rh1 96.18(12)
C26 P2 P1 140.34(13)
C32 P2 P1 112.79(13)
C1 P2 P1 45.55(11)
Rh1 P2 P1 53.02(3)
C57 P3 C51 103.24(17)
C57 P3 C38 107.19(17)
C51 P3 C38 109.05(17)
C57 P3 Rh2 123.63(13)
C51 P3 Rh2 115.39(13)
C38 P3 Rh2 97.45(12)
C57 P3 P4 138.64(13)
C51 P3 P4 114.78(13)
C38 P3 P4 46.13(12)
Rh2 P3 P4 52.81(3)
C69 P4 C63 103.40(18)
C69 P4 C38 106.79(17)
C63 P4 C38 109.82(18)
C69 P4 Rh2 122.39(15)
C63 P4 Rh2 116.65(14)
C38 P4 Rh2 96.95(12)
C69 P4 P3 136.90(13)
C63 P4 P3 116.35(13)
C38 P4 P3 45.46(12)
Rh2 P4 P3 52.96(3)
C88 P5 C94 102.79(19)
C88 P5 C75 107.44(19)
C94 P5 C75 108.78(18)
C88 P5 Rh3 124.47(15)
C94 P5 Rh3 115.48(14)
C75 P5 Rh3 96.91(13)
C88 P5 P6 140.20(14)
C94 P5 P6 113.17(13)
C75 P5 P6 45.64(12)
Rh3 P5 P6 53.14(3)
C106 P6 C100 103.02(17)
C106 P6 C75 107.17(17)
C100 P6 C75 108.22(18)
C106 P6 Rh3 115.71(13)
C100 P6 Rh3 124.53(13)
C75 P6 Rh3 96.90(13)
C106 P6 P5 111.93(13)
C100 P6 P5 141.09(13)
C75 P6 P5 45.80(12)
Rh3 P6 P5 52.97(3)
P1 Rh1 P2 73.62(4)
P1 Rh1 Cl1 99.46(3)
P2 Rh1 Cl1 168.94(4)
P1 Rh1 Cl2 177.48(4)
P2 Rh1 Cl2 104.36(3)
Cl1 Rh1 Cl2 82.30(3)
P1 Rh1 Rh2 132.91(3)
P2 Rh1 Rh2 141.80(3)
Cl1 Rh1 Rh2 49.03(2)
Cl2 Rh1 Rh2 49.60(2)
P1 Rh1 Rh3 130.71(3)
P2 Rh1 Rh3 129.29(3)
Cl1 Rh1 Rh3 49.14(2)
Cl2 Rh1 Rh3 49.39(2)
Rh2 Rh1 Rh3 59.950(9)
P4 Rh2 P3 74.23(4)
P4 Rh2 Cl1 175.34(4)
P3 Rh2 Cl1 101.28(3)
P4 Rh2 Cl2 102.00(4)
P3 Rh2 Cl2 173.21(4)
Cl1 Rh2 Cl2 82.34(3)
P4 Rh2 Rh1 132.88(3)
P3 Rh2 Rh1 129.12(3)
Cl1 Rh2 Rh1 49.13(2)
Cl2 Rh2 Rh1 49.54(2)
P4 Rh2 Rh3 135.11(3)
P3 Rh2 Rh3 137.03(3)
Cl1 Rh2 Rh3 49.23(2)
Cl2 Rh2 Rh3 49.46(2)
Rh1 Rh2 Rh3 60.114(9)
P5 Rh3 P6 73.88(4)
P5 Rh3 Cl1 101.18(4)
P6 Rh3 Cl1 173.64(3)
P5 Rh3 Cl2 174.93(4)
P6 Rh3 Cl2 102.40(3)
Cl1 Rh3 Cl2 82.28(3)
P5 Rh3 Rh2 130.40(3)
P6 Rh3 Rh2 131.37(3)
Cl1 Rh3 Rh2 49.00(2)
Cl2 Rh3 Rh2 49.61(2)
P5 Rh3 Rh1 135.56(3)
P6 Rh3 Rh1 137.34(3)
Cl1 Rh3 Rh1 49.02(2)
Cl2 Rh3 Rh1 49.47(2)
Rh2 Rh3 Rh1 59.936(9)
Rh2 Cl1 Rh1 81.84(3)
Rh2 Cl1 Rh3 81.76(3)
Rh1 Cl1 Rh3 81.85(3)
Rh3 Cl2 Rh1 81.14(3)
Rh3 Cl2 Rh2 80.93(3)
Rh1 Cl2 Rh2 80.86(3)
C177 C138 C176 91(3)
C177 C138 C113 63(2)
C176 C138 C113 60(2)
C195 C140 C116 87(2)
C194 C141 C116 73(2)
F4 B1 F2 113.0(18)
F4 B1 F1 114.3(15)
F2 B1 F1 110.2(11)
F4 B1 F3 108.9(12)
F2 B1 F3 105.2(14)
F1 B1 F3 104.4(16)
O8 C156 C157 120(3)
O8 C156 C155 126(2)
C157 C156 C155 113.4(15)
O10 C159 C161 128.2(19)
O10 C159 C160 130.5(18)
C161 C159 C160 78.7(16)
C159 C160 C178 88(2)
C159 C160 C161 43.8(10)
C178 C160 C161 112(2)
C159 C161 C160 57.5(13)
C138 C176 C113 68(3)
C138 C176 C177 40.5(19)
C113 C176 C177 52(2)
C138 C177 C113 72(2)
C138 C177 C176 48(2)
C113 C177 C176 52(2)
C138 C177 C112 114(3)
C113 C177 C112 47.3(14)
C176 C177 C112 72(2)
C143 C178 O12 108(3)
C143 C178 C144 114(3)
O12 C178 C144 126(3)
C143 C178 C160 100(2)
O12 C178 C160 104(2)
C144 C178 C160 101(2)
C193 C192 C191 109(3)
C191 C188 C189 73(3)
C188 C191 C192 121(4)
C188 C191 O15 119(4)
C192 C191 O15 109(3)
C141 C194 C116 81(2)
C140 C195 C116 62(2)

loop_
_geom_bond_atom_site_label_1
_geom_bond_atom_site_label_2
_geom_bond_distance
C1 C13 1.514(5)
C1 C2 1.528(5)
C1 P1 1.879(4)
C1 P2 1.898(4)
C2 C3 1.387(6)
C2 C7 1.412(5)
C3 C4 1.386(6)
C3 H1 0.9500
C4 C5 1.401(6)
C4 H2 0.9500
C5 C6 1.376(7)
C5 H3 0.9500
C6 C7 1.389(6)
C6 H4 0.9500
C7 C8 1.461(6)
C8 C9 1.397(5)
C8 C13 1.417(5)
C9 C10 1.385(7)
C9 H5 0.9500
C10 C11 1.392(7)
C10 H6 0.9500
C11 C12 1.394(6)
C11 H7 0.9500
C12 C13 1.392(6)
C12 H8 0.9500
C14 C19 1.386(6)
C14 C15 1.404(6)
C14 P1 1.820(4)
C15 C16 1.396(6)
C15 H19 0.9500
C16 C17 1.370(8)
C16 H20 0.9500
C17 C18 1.376(8)
C17 H21 0.9500
C18 C19 1.386(6)
C18 H22 0.9500
C19 H23 0.9500
C20 C25 1.388(6)
C20 C21 1.403(6)
C20 P1 1.825(4)
C21 C22 1.382(6)
C21 H24 0.9500
C22 C23 1.383(7)
C22 H25 0.9500
C23 C24 1.377(7)
C23 H26 0.9500
C24 C25 1.387(6)
C24 H27 0.9500
C25 H28 0.9500
C26 C27 1.393(6)
C26 C31 1.397(5)
C26 P2 1.824(4)
C27 C28 1.395(6)
C27 H9 0.9500
C28 C29 1.389(6)
C28 H10 0.9500
C29 C30 1.378(6)
C29 H11 0.9500
C30 C31 1.381(6)
C30 H12 0.9500
C31 H13 0.9500
C32 C37 1.391(5)
C32 C33 1.400(5)
C32 P2 1.829(4)
C33 C34 1.386(6)
C33 H14 0.9500
C34 C35 1.377(6)
C34 H15 0.9500
C35 C36 1.379(6)
C35 H16 0.9500
C36 C37 1.401(6)
C36 H17 0.9500
C37 H18 0.9500
C38 C39 1.508(5)
C38 C50 1.524(5)
C38 P3 1.886(4)
C38 P4 1.908(4)
C39 C40 1.399(6)
C39 C44 1.400(6)
C40 C41 1.380(6)
C40 H29 0.9500
C41 C42 1.378(7)
C41 H30 0.9500
C42 C43 1.382(7)
C42 H31 0.9500
C43 C44 1.402(6)
C43 H32 0.9500
C44 C45 1.457(6)
C45 C46 1.391(5)
C45 C50 1.404(6)
C46 C47 1.391(7)
C46 H33 0.9500
C47 C48 1.399(7)
C47 H34 0.9500
C48 C49 1.393(6)
C48 H35 0.9500
C49 C50 1.385(6)
C49 H36 0.9500
C51 C52 1.391(5)
C51 C56 1.397(5)
C51 P3 1.828(4)
C52 C53 1.392(6)
C52 H37 0.9500
C53 C54 1.385(6)
C53 H38 0.9500
C54 C55 1.369(6)
C54 H39 0.9500
C55 C56 1.384(6)
C55 H40 0.9500
C56 H41 0.9500
C57 C58 1.389(6)
C57 C62 1.403(5)
C57 P3 1.823(4)
C58 C59 1.391(6)
C58 H42 0.9500
C59 C60 1.378(7)
C59 H43 0.9500
C60 C61 1.379(7)
C60 H44 0.9500
C61 C62 1.392(6)
C61 H45 0.9500
C62 H46 0.9500
C63 C64 1.396(6)
C63 C68 1.396(6)
C63 P4 1.833(4)
C64 C65 1.392(6)
C64 H80 0.9500
C65 C66 1.374(7)
C65 H81 0.9500
C66 C67 1.397(7)
C66 H82 0.9500
C67 C68 1.386(6)
C67 H83 0.9500
C68 H84 0.9500
C69 C70 1.389(6)
C69 C74 1.392(6)
C69 P4 1.826(4)
C70 C71 1.402(6)
C70 H47 0.9500
C71 C72 1.377(8)
C71 H48 0.9500
C72 C73 1.374(8)
C72 H49 0.9500
C73 C74 1.400(6)
C73 H50 0.9500
C74 H51 0.9500
C75 C87 1.510(5)
C75 C76 1.529(6)
C75 P6 1.888(4)
C75 P5 1.894(4)
C76 C77 1.379(6)
C76 C81 1.401(6)
C77 C78 1.391(6)
C77 H52 0.9500
C78 C79 1.399(8)
C78 H53 0.9500
C79 C80 1.374(8)
C79 H54 0.9500
C80 C81 1.386(7)
C80 H55 0.9500
C81 C82 1.467(6)
C82 C83 1.388(6)
C82 C87 1.407(6)
C83 C84 1.381(8)
C83 H56 0.9500
C84 C85 1.378(8)
C84 H57 0.9500
C85 C86 1.389(6)
C85 H58 0.9500
C86 C87 1.394(6)
C86 H59 0.9500
C88 C89 1.385(7)
C88 C93 1.397(7)
C88 P5 1.829(4)
C89 C90 1.381(8)
C89 H60 0.9500
C90 C91 1.343(10)
C90 H61 0.9500
C91 C92 1.387(10)
C91 H62 0.9500
C92 C93 1.392(7)
C92 H63 0.9500
C93 H64 0.9500
C94 C99 1.396(6)
C94 C95 1.399(6)
C94 P5 1.833(4)
C95 C96 1.388(6)
C95 H65 0.9500
C96 C97 1.374(7)
C96 H66 0.9500
C97 C98 1.379(8)
C97 H67 0.9500
C98 C99 1.390(7)
C98 H68 0.9500
C99 H69 0.9500
C100 C101 1.399(6)
C100 C105 1.400(6)
C100 P6 1.823(4)
C101 C102 1.387(6)
C101 H70 0.9500
C102 C103 1.389(7)
C102 H71 0.9500
C103 C104 1.386(7)
C103 H72 0.9500
C104 C105 1.392(6)
C104 H73 0.9500
C105 H74 0.9500
C106 C107 1.393(5)
C106 C111 1.394(5)
C106 P6 1.822(4)
C107 C108 1.392(6)
C107 H75 0.9500
C108 C109 1.381(6)
C108 H76 0.9500
C109 C110 1.389(6)
C109 H77 0.9500
C110 C111 1.386(6)
C110 H78 0.9500
C111 H79 0.9500
C112 C113 1.46(2)
C112 C177 1.98(4)
C113 O1 1.273(12)
C113 C176 1.45(5)
C113 C177 1.46(4)
C113 C138 1.55(2)
C116 O2 1.287(10)
C116 C140 1.409(18)
C116 C194 1.488(18)
C116 C141 1.534(17)
C116 C195 1.59(2)
C155 C156 1.481(19)
P1 Rh1 2.1914(10)
P1 P2 2.6318(14)
P2 Rh1 2.2008(10)
P3 Rh2 2.1946(10)
P3 P4 2.6459(14)
P4 Rh2 2.1901(11)
P5 Rh3 2.1941(10)
P5 P6 2.6403(14)
P6 Rh3 2.1991(10)
Rh1 Cl1 2.4326(9)
Rh1 Cl2 2.4540(9)
Rh1 Rh2 3.1842(4)
Rh1 Rh3 3.1899(4)
Rh2 Cl1 2.4287(10)
Rh2 Cl2 2.4561(9)
Rh2 Rh3 3.1847(4)
Rh3 Cl1 2.4372(9)
Rh3 Cl2 2.4508(10)
C138 C177 1.16(4)
C138 C176 1.33(5)
C140 C195 0.80(2)
C141 C194 0.668(18)
F1 B1 1.399(17)
F2 B1 1.398(18)
F3 B1 1.438(19)
F4 B1 1.322(18)
O12 C178 1.52(3)
C143 C178 1.42(3)
C144 C178 1.62(3)
C156 O8 1.116(13)
C156 C157 1.41(3)
C159 O10 1.239(17)
C159 C161 1.36(2)
C159 C160 1.65(3)
C160 C178 1.76(3)
C160 C161 1.92(3)
C176 C177 1.79(6)
O15 C191 1.69(3)
C192 C193 1.50(5)
C192 C191 1.60(4)
C188 C191 1.57(5)
C188 C189 1.88(5)
C196 C197 1.38(6)
C200 C201 1.83(9)

loop_
_geom_torsion_atom_site_label_1
_geom_torsion_atom_site_label_2
_geom_torsion_atom_site_label_3
_geom_torsion_atom_site_label_4
_geom_torsion
C13 C1 C2 C3 178.2(4)
P1 C1 C2 C3 -49.1(5)
P2 C1 C2 C3 46.2(5)
C13 C1 C2 C7 0.3(4)
P1 C1 C2 C7 133.1(3)
P2 C1 C2 C7 -131.7(3)
C7 C2 C3 C4 1.0(6)
C1 C2 C3 C4 -176.7(4)
C2 C3 C4 C5 -0.4(6)
C3 C4 C5 C6 -0.6(7)
C4 C5 C6 C7 1.1(7)
C5 C6 C7 C2 -0.5(6)
C5 C6 C7 C8 176.9(4)
C3 C2 C7 C6 -0.5(6)
C1 C2 C7 C6 177.6(4)
C3 C2 C7 C8 -178.5(3)
C1 C2 C7 C8 -0.3(4)
C6 C7 C8 C9 1.1(8)
C2 C7 C8 C9 178.7(4)
C6 C7 C8 C13 -177.4(4)
C2 C7 C8 C13 0.2(4)
C13 C8 C9 C10 0.5(6)
C7 C8 C9 C10 -177.9(4)
C8 C9 C10 C11 -0.7(7)
C9 C10 C11 C12 -0.6(8)
C10 C11 C12 C13 2.0(7)
C11 C12 C13 C8 -2.2(6)
C11 C12 C13 C1 177.4(4)
C9 C8 C13 C12 1.0(6)
C7 C8 C13 C12 179.7(4)
C9 C8 C13 C1 -178.7(4)
C7 C8 C13 C1 0.0(4)
C2 C1 C13 C12 -179.8(4)
P1 C1 C13 C12 54.7(6)
P2 C1 C13 C12 -57.7(6)
C2 C1 C13 C8 -0.2(4)
P1 C1 C13 C8 -125.6(3)
P2 C1 C13 C8 122.0(3)
C19 C14 C15 C16 2.8(6)
P1 C14 C15 C16 -174.5(3)
C14 C15 C16 C17 -1.7(7)
C15 C16 C17 C18 0.4(8)
C16 C17 C18 C19 -0.3(8)
C15 C14 C19 C18 -2.7(7)
P1 C14 C19 C18 174.7(4)
C17 C18 C19 C14 1.4(8)
C25 C20 C21 C22 0.6(7)
P1 C20 C21 C22 -178.0(4)
C20 C21 C22 C23 0.5(8)
C21 C22 C23 C24 -0.7(9)
C22 C23 C24 C25 -0.3(9)
C23 C24 C25 C20 1.4(8)
C21 C20 C25 C24 -1.6(7)
P1 C20 C25 C24 177.1(4)
C31 C26 C27 C28 -0.4(6)
P2 C26 C27 C28 177.4(3)
C26 C27 C28 C29 -0.1(6)
C27 C28 C29 C30 0.8(7)
C28 C29 C30 C31 -1.1(7)
C29 C30 C31 C26 0.6(6)
C27 C26 C31 C30 0.2(6)
P2 C26 C31 C30 -177.6(3)
C37 C32 C33 C34 -1.2(6)
P2 C32 C33 C34 -176.9(3)
C32 C33 C34 C35 2.9(7)
C33 C34 C35 C36 -2.6(7)
C34 C35 C36 C37 0.7(6)
C33 C32 C37 C36 -0.8(6)
P2 C32 C37 C36 175.3(3)
C35 C36 C37 C32 1.0(6)
C50 C38 C39 C40 -179.7(4)
P3 C38 C39 C40 52.4(6)
P4 C38 C39 C40 -57.5(5)
C50 C38 C39 C44 -1.9(4)
P3 C38 C39 C44 -129.8(3)
P4 C38 C39 C44 120.3(3)
C44 C39 C40 C41 -1.5(6)
C38 C39 C40 C41 176.1(4)
C39 C40 C41 C42 1.0(7)
C40 C41 C42 C43 -0.1(7)
C41 C42 C43 C44 -0.3(7)
C40 C39 C44 C43 1.1(6)
C38 C39 C44 C43 -176.9(4)
C40 C39 C44 C45 179.7(4)
C38 C39 C44 C45 1.7(4)
C42 C43 C44 C39 -0.2(7)
C42 C43 C44 C45 -178.5(4)
C39 C44 C45 C46 -179.2(4)
C43 C44 C45 C46 -0.8(8)
C39 C44 C45 C50 -0.7(5)
C43 C44 C45 C50 177.7(4)
C50 C45 C46 C47 1.0(6)
C44 C45 C46 C47 179.4(4)
C45 C46 C47 C48 -0.1(7)
C46 C47 C48 C49 -0.3(7)
C47 C48 C49 C50 -0.1(6)
C48 C49 C50 C45 1.0(6)
C48 C49 C50 C38 -178.5(4)
C46 C45 C50 C49 -1.5(6)
C44 C45 C50 C49 179.8(4)
C46 C45 C50 C38 178.1(4)
C44 C45 C50 C38 -0.5(4)
C39 C38 C50 C49 -179.0(4)
P3 C38 C50 C49 -44.6(5)
P4 C38 C50 C49 52.1(5)
C39 C38 C50 C45 1.4(4)
P3 C38 C50 C45 135.7(3)
P4 C38 C50 C45 -127.5(3)
C56 C51 C52 C53 -2.5(6)
P3 C51 C52 C53 180.0(4)
C51 C52 C53 C54 3.9(7)
C52 C53 C54 C55 -2.9(7)
C53 C54 C55 C56 0.6(7)
C54 C55 C56 C51 0.8(7)
C52 C51 C56 C55 0.2(6)
P3 C51 C56 C55 177.6(3)
C62 C57 C58 C59 1.4(7)
P3 C57 C58 C59 -179.7(4)
C57 C58 C59 C60 -0.6(8)
C58 C59 C60 C61 -0.6(8)
C59 C60 C61 C62 1.1(7)
C60 C61 C62 C57 -0.3(6)
C58 C57 C62 C61 -0.9(6)
P3 C57 C62 C61 -179.8(3)
C68 C63 C64 C65 0.5(6)
P4 C63 C64 C65 177.7(3)
C63 C64 C65 C66 -0.2(6)
C64 C65 C66 C67 0.0(7)
C65 C66 C67 C68 0.0(7)
C66 C67 C68 C63 0.3(7)
C64 C63 C68 C67 -0.5(7)
P4 C63 C68 C67 -177.6(4)
C74 C69 C70 C71 0.7(6)
P4 C69 C70 C71 -178.9(3)
C69 C70 C71 C72 -1.9(7)
C70 C71 C72 C73 1.7(7)
C71 C72 C73 C74 -0.3(7)
C70 C69 C74 C73 0.7(6)
P4 C69 C74 C73 -179.7(3)
C72 C73 C74 C69 -1.0(7)
C87 C75 C76 C77 178.4(4)
P6 C75 C76 C77 44.9(5)
P5 C75 C76 C77 -51.5(5)
C87 C75 C76 C81 -1.7(4)
P6 C75 C76 C81 -135.3(3)
P5 C75 C76 C81 128.4(3)
C81 C76 C77 C78 1.3(6)
C75 C76 C77 C78 -178.8(4)
C76 C77 C78 C79 -1.3(7)
C77 C78 C79 C80 -0.1(8)
C78 C79 C80 C81 1.5(8)
C79 C80 C81 C76 -1.4(7)
C79 C80 C81 C82 178.3(5)
C77 C76 C81 C80 0.0(7)
C75 C76 C81 C80 -179.9(4)
C77 C76 C81 C82 -179.8(4)
C75 C76 C81 C82 0.3(5)
C80 C81 C82 C83 1.7(9)
C76 C81 C82 C83 -178.7(5)
C80 C81 C82 C87 -178.3(5)
C76 C81 C82 C87 1.3(5)
C87 C82 C83 C84 -0.2(7)
C81 C82 C83 C84 179.8(5)
C82 C83 C84 C85 1.1(8)
C83 C84 C85 C86 -1.1(8)
C84 C85 C86 C87 0.2(7)
C85 C86 C87 C82 0.7(7)
C85 C86 C87 C75 -177.1(4)
C83 C82 C87 C86 -0.7(7)
C81 C82 C87 C86 179.3(4)
C83 C82 C87 C75 177.5(4)
C81 C82 C87 C75 -2.5(5)
C76 C75 C87 C86 -179.5(4)
P6 C75 C87 C86 -52.7(6)
P5 C75 C87 C86 58.2(6)
C76 C75 C87 C82 2.6(4)
P6 C75 C87 C82 129.4(3)
P5 C75 C87 C82 -119.8(4)
C93 C88 C89 C90 -1.6(8)
P5 C88 C89 C90 176.8(5)
C88 C89 C90 C91 -0.2(9)
C89 C90 C91 C92 1.2(10)
C90 C91 C92 C93 -0.3(9)
C91 C92 C93 C88 -1.6(8)
C89 C88 C93 C92 2.5(7)
P5 C88 C93 C92 -175.9(4)
C99 C94 C95 C96 -0.6(6)
P5 C94 C95 C96 -179.5(3)
C94 C95 C96 C97 -0.6(7)
C95 C96 C97 C98 0.9(8)
C96 C97 C98 C99 0.1(8)
C97 C98 C99 C94 -1.4(8)
C95 C94 C99 C98 1.6(7)
P5 C94 C99 C98 -179.6(4)
C105 C100 C101 C102 0.0(6)
P6 C100 C101 C102 -177.0(3)
C100 C101 C102 C103 -0.1(7)
C101 C102 C103 C104 -0.2(7)
C102 C103 C104 C105 0.5(7)
C103 C104 C105 C100 -0.6(6)
C101 C100 C105 C104 0.3(6)
P6 C100 C105 C104 177.2(3)
C111 C106 C107 C108 2.7(6)
P6 C106 C107 C108 -176.6(3)
C106 C107 C108 C109 -2.3(7)
C107 C108 C109 C110 1.1(7)
C108 C109 C110 C111 -0.2(7)
C109 C110 C111 C106 0.7(7)
C107 C106 C111 C110 -1.9(6)
P6 C106 C111 C110 177.4(3)
C177 C112 C113 O1 -153(2)
C177 C112 C113 C176 75(2)
C177 C112 C113 C138 23.6(18)
C19 C14 P1 C20 -102.7(4)
C15 C14 P1 C20 74.6(4)
C19 C14 P1 C1 143.5(3)
C15 C14 P1 C1 -39.2(4)
C19 C14 P1 Rh1 31.2(4)
C15 C14 P1 Rh1 -151.5(3)
C19 C14 P1 P2 103.2(4)
C15 C14 P1 P2 -79.5(4)
C25 C20 P1 C14 147.7(3)
C21 C20 P1 C14 -33.7(4)
C25 C20 P1 C1 -97.6(3)
C21 C20 P1 C1 81.0(4)
C25 C20 P1 Rh1 9.0(4)
C21 C20 P1 Rh1 -172.4(3)
C25 C20 P1 P2 -48.9(4)
C21 C20 P1 P2 129.7(3)
C13 C1 P1 C14 83.7(3)
C2 C1 P1 C14 -38.0(3)
P2 C1 P1 C14 -146.80(16)
C13 C1 P1 C20 -28.0(4)
C2 C1 P1 C20 -149.7(3)
P2 C1 P1 C20 101.50(18)
C13 C1 P1 Rh1 -147.1(3)
C2 C1 P1 Rh1 91.2(2)
P2 C1 P1 Rh1 -17.61(13)
C13 C1 P1 P2 -129.5(4)
C2 C1 P1 P2 108.8(3)
C27 C26 P2 C32 105.3(3)
C31 C26 P2 C32 -76.9(3)
C27 C26 P2 C1 -137.2(3)
C31 C26 P2 C1 40.6(4)
C27 C26 P2 Rh1 -27.2(4)
C31 C26 P2 Rh1 150.6(3)
C27 C26 P2 P1 -101.4(3)
C31 C26 P2 P1 76.4(4)
C37 C32 P2 C26 -117.2(3)
C33 C32 P2 C26 58.5(4)
C37 C32 P2 C1 130.4(3)
C33 C32 P2 C1 -53.8(4)
C37 C32 P2 Rh1 22.9(4)
C33 C32 P2 Rh1 -161.4(3)
C37 C32 P2 P1 80.9(3)
C33 C32 P2 P1 -103.4(3)
C13 C1 P2 C26 -82.7(3)
C2 C1 P2 C26 37.0(3)
P1 C1 P2 C26 148.44(16)
C13 C1 P2 C32 28.1(4)
C2 C1 P2 C32 147.8(2)
P1 C1 P2 C32 -100.75(18)
C13 C1 P2 Rh1 146.4(3)
C2 C1 P2 Rh1 -94.0(2)
P1 C1 P2 Rh1 17.50(13)
C13 C1 P2 P1 128.9(4)
C2 C1 P2 P1 -111.5(3)
C14 P1 P2 C26 5.9(3)
C20 P1 P2 C26 -147.2(2)
C1 P1 P2 C26 -52.3(3)
Rh1 P1 P2 C26 105.7(2)
C14 P1 P2 C32 157.5(3)
C20 P1 P2 C32 4.41(19)
C1 P1 P2 C32 99.2(2)
Rh1 P1 P2 C32 -102.73(14)
C14 P1 P2 C1 58.3(3)
C20 P1 P2 C1 -94.8(2)
Rh1 P1 P2 C1 158.02(17)
C14 P1 P2 Rh1 -99.7(2)
C20 P1 P2 Rh1 107.14(14)
C1 P1 P2 Rh1 -158.02(17)
C58 C57 P3 C51 -99.2(3)
C62 C57 P3 C51 79.7(3)
C58 C57 P3 C38 145.8(3)
C62 C57 P3 C38 -35.3(4)
C58 C57 P3 Rh2 34.1(4)
C62 C57 P3 Rh2 -147.0(3)
C58 C57 P3 P4 104.1(3)
C62 C57 P3 P4 -77.1(4)
C52 C51 P3 C57 150.3(3)
C56 C51 P3 C57 -27.1(4)
C52 C51 P3 C38 -95.9(3)
C56 C51 P3 C38 86.7(4)
C52 C51 P3 Rh2 12.5(4)
C56 C51 P3 Rh2 -164.9(3)
C52 C51 P3 P4 -46.3(4)
C56 C51 P3 P4 136.3(3)
C39 C38 P3 C57 92.0(3)
C50 C38 P3 C57 -31.6(3)
P4 C38 P3 C57 -142.41(16)
C39 C38 P3 C51 -19.1(4)
C50 C38 P3 C51 -142.7(3)
P4 C38 P3 C51 106.46(17)
C39 C38 P3 Rh2 -139.3(3)
C50 C38 P3 Rh2 97.1(3)
P4 C38 P3 Rh2 -13.72(13)
C39 C38 P3 P4 -125.6(4)
C50 C38 P3 P4 110.8(3)
C70 C69 P4 C63 107.4(3)
C74 C69 P4 C63 -72.2(4)
C70 C69 P4 C38 -136.7(3)
C74 C69 P4 C38 43.7(4)
C70 C69 P4 Rh2 -26.8(4)
C74 C69 P4 Rh2 153.6(3)
C70 C69 P4 P3 -95.3(3)
C74 C69 P4 P3 85.1(4)
C64 C63 P4 C69 -126.4(3)
C68 C63 P4 C69 50.7(4)
C64 C63 P4 C38 119.9(3)
C68 C63 P4 C38 -63.0(4)
C64 C63 P4 Rh2 10.9(4)
C68 C63 P4 Rh2 -172.0(3)
C64 C63 P4 P3 70.7(3)
C68 C63 P4 P3 -112.2(4)
C39 C38 P4 C69 -91.4(3)
C50 C38 P4 C69 27.3(3)
P3 C38 P4 C69 140.64(17)
C39 C38 P4 C63 20.1(3)
C50 C38 P4 C63 138.8(3)
P3 C38 P4 C63 -107.89(18)
C39 C38 P4 Rh2 141.7(3)
C50 C38 P4 Rh2 -99.6(3)
P3 C38 P4 Rh2 13.73(13)
C39 C38 P4 P3 128.0(3)
C50 C38 P4 P3 -113.3(3)
C57 P3 P4 C69 -0.8(3)
C51 P3 P4 C69 -155.8(3)
C38 P3 P4 C69 -62.7(3)
Rh2 P3 P4 C69 100.1(2)
C57 P3 P4 C63 154.4(2)
C51 P3 P4 C63 -0.6(2)
C38 P3 P4 C63 92.5(2)
Rh2 P3 P4 C63 -104.68(15)
C57 P3 P4 C38 61.9(3)
C51 P3 P4 C38 -93.1(2)
Rh2 P3 P4 C38 162.83(16)
C57 P3 P4 Rh2 -101.0(2)
C51 P3 P4 Rh2 104.04(14)
C38 P3 P4 Rh2 -162.83(16)
C89 C88 P5 C94 -107.5(4)
C93 C88 P5 C94 70.9(4)
C89 C88 P5 C75 137.9(4)
C93 C88 P5 C75 -43.8(4)
C89 C88 P5 Rh3 26.2(4)
C93 C88 P5 Rh3 -155.4(3)
C89 C88 P5 P6 98.0(4)
C93 C88 P5 P6 -83.6(4)
C99 C94 P5 C88 -51.6(4)
C95 C94 P5 C88 127.2(3)
C99 C94 P5 C75 62.1(4)
C95 C94 P5 C75 -119.1(3)
C99 C94 P5 Rh3 169.7(3)
C95 C94 P5 Rh3 -11.5(4)
C99 C94 P5 P6 110.9(4)
C95 C94 P5 P6 -70.2(3)
C87 C75 P5 C88 86.9(3)
C76 C75 P5 C88 -32.4(3)
P6 C75 P5 C88 -144.99(18)
C87 C75 P5 C94 -23.7(4)
C76 C75 P5 C94 -143.0(3)
P6 C75 P5 C94 104.41(18)
C87 C75 P5 Rh3 -143.7(3)
C76 C75 P5 Rh3 97.0(3)
P6 C75 P5 Rh3 -15.52(13)
C87 C75 P5 P6 -128.1(4)
C76 C75 P5 P6 112.6(3)
C107 C106 P6 C100 -149.2(3)
C111 C106 P6 C100 31.6(4)
C107 C106 P6 C75 96.8(3)
C111 C106 P6 C75 -82.4(4)
C107 C106 P6 Rh3 -10.0(4)
C111 C106 P6 Rh3 170.8(3)
C107 C106 P6 P5 48.3(3)
C111 C106 P6 P5 -131.0(3)
C101 C100 P6 C106 93.0(3)
C105 C100 P6 C106 -83.9(3)
C101 C100 P6 C75 -153.7(3)
C105 C100 P6 C75 29.4(4)
C101 C100 P6 Rh3 -41.4(4)
C105 C100 P6 Rh3 141.7(3)
C101 C100 P6 P5 -113.2(3)
C105 C100 P6 P5 69.8(4)
C87 C75 P6 C106 22.8(4)
C76 C75 P6 C106 145.6(3)
P5 C75 P6 C106 -104.17(18)
C87 C75 P6 C100 -87.7(4)
C76 C75 P6 C100 35.1(3)
P5 C75 P6 C100 145.35(16)
C87 C75 P6 Rh3 142.4(3)
C76 C75 P6 Rh3 -94.7(3)
P5 C75 P6 Rh3 15.48(13)
C87 C75 P6 P5 126.9(4)
C76 C75 P6 P5 -110.2(3)
C88 P5 P6 C106 151.8(3)
C94 P5 P6 C106 -1.1(2)
C75 P5 P6 C106 93.0(2)
Rh3 P5 P6 C106 -106.39(14)
C88 P5 P6 C100 -0.5(3)
C94 P5 P6 C100 -153.4(3)
C75 P5 P6 C100 -59.3(3)
Rh3 P5 P6 C100 101.3(2)
C88 P5 P6 C75 58.8(3)
C94 P5 P6 C75 -94.1(2)
Rh3 P5 P6 C75 160.62(17)
C88 P5 P6 Rh3 -101.8(2)
C94 P5 P6 Rh3 105.30(16)
C75 P5 P6 Rh3 -160.62(17)
C14 P1 Rh1 P2 133.65(16)
C20 P1 Rh1 P2 -96.85(14)
C1 P1 Rh1 P2 15.78(12)
C14 P1 Rh1 Cl1 -55.21(16)
C20 P1 Rh1 Cl1 74.29(14)
C1 P1 Rh1 Cl1 -173.09(12)
P2 P1 Rh1 Cl1 171.14(4)
C14 P1 Rh1 Cl2 170.6(8)
C20 P1 Rh1 Cl2 -59.9(8)
C1 P1 Rh1 Cl2 52.7(8)
P2 P1 Rh1 Cl2 37.0(8)
C14 P1 Rh1 Rh2 -14.04(17)
C20 P1 Rh1 Rh2 115.46(14)
C1 P1 Rh1 Rh2 -131.92(12)
P2 P1 Rh1 Rh2 -147.69(4)
C14 P1 Rh1 Rh3 -98.18(16)
C20 P1 Rh1 Rh3 31.32(15)
C1 P1 Rh1 Rh3 143.94(12)
P2 P1 Rh1 Rh3 128.17(4)
C26 P2 Rh1 P1 -129.76(16)
C32 P2 Rh1 P1 101.76(14)
C1 P2 Rh1 P1 -15.59(12)
C26 P2 Rh1 Cl1 177.9(2)
C32 P2 Rh1 Cl1 49.4(2)
C1 P2 Rh1 Cl1 -67.9(2)
P1 P2 Rh1 Cl1 -52.36(19)
C26 P2 Rh1 Cl2 51.80(16)
C32 P2 Rh1 Cl2 -76.67(14)
C1 P2 Rh1 Cl2 165.98(12)
P1 P2 Rh1 Cl2 -178.44(4)
C26 P2 Rh1 Rh2 10.96(17)
C32 P2 Rh1 Rh2 -117.51(14)
C1 P2 Rh1 Rh2 125.14(12)
P1 P2 Rh1 Rh2 140.72(4)
C26 P2 Rh1 Rh3 100.60(16)
C32 P2 Rh1 Rh3 -27.88(14)
C1 P2 Rh1 Rh3 -145.23(12)
P1 P2 Rh1 Rh3 -129.64(4)
C69 P4 Rh2 P3 -127.20(15)
C63 P4 Rh2 P3 104.08(15)
C38 P4 Rh2 P3 -12.24(12)
C69 P4 Rh2 Cl1 -142.8(4)
C63 P4 Rh2 Cl1 88.5(4)
C38 P4 Rh2 Cl1 -27.8(5)
P3 P4 Rh2 Cl1 -15.6(4)
C69 P4 Rh2 Cl2 58.62(15)
C63 P4 Rh2 Cl2 -70.09(15)
C38 P4 Rh2 Cl2 173.59(12)
P3 P4 Rh2 Cl2 -174.18(3)
C69 P4 Rh2 Rh1 103.56(15)
C63 P4 Rh2 Rh1 -25.15(16)
C38 P4 Rh2 Rh1 -141.47(11)
P3 P4 Rh2 Rh1 -129.24(4)
C69 P4 Rh2 Rh3 15.36(16)
C63 P4 Rh2 Rh3 -113.36(15)
C38 P4 Rh2 Rh3 130.32(11)
P3 P4 Rh2 Rh3 142.56(4)
C57 P3 Rh2 P4 128.82(15)
C51 P3 Rh2 P4 -102.84(14)
C38 P3 Rh2 P4 12.39(12)
C57 P3 Rh2 Cl1 -52.45(15)
C51 P3 Rh2 Cl1 75.88(14)
C38 P3 Rh2 Cl1 -168.88(12)
P4 P3 Rh2 Cl1 178.73(4)
C57 P3 Rh2 Cl2 -174.1(3)
C51 P3 Rh2 Cl2 -45.8(3)
C38 P3 Rh2 Cl2 69.5(3)
P4 P3 Rh2 Cl2 57.1(3)
C57 P3 Rh2 Rh1 -98.20(15)
C51 P3 Rh2 Rh1 30.13(14)
C38 P3 Rh2 Rh1 145.37(11)
P4 P3 Rh2 Rh1 132.98(4)
C57 P3 Rh2 Rh3 -12.16(16)
C51 P3 Rh2 Rh3 116.17(14)
C38 P3 Rh2 Rh3 -128.59(12)
P4 P3 Rh2 Rh3 -140.99(4)
P1 Rh1 Rh2 P4 115.03(5)
P2 Rh1 Rh2 P4 -8.94(6)
Cl1 Rh1 Rh2 P4 174.35(5)
Cl2 Rh1 Rh2 P4 -65.24(5)
Rh3 Rh1 Rh2 P4 -125.56(4)
P1 Rh1 Rh2 P3 8.94(5)
P2 Rh1 Rh2 P3 -115.04(6)
Cl1 Rh1 Rh2 P3 68.26(5)
Cl2 Rh1 Rh2 P3 -171.33(5)
Rh3 Rh1 Rh2 P3 128.35(4)
P1 Rh1 Rh2 Cl1 -59.32(5)
P2 Rh1 Rh2 Cl1 176.70(5)
Cl2 Rh1 Rh2 Cl1 120.41(4)
Rh3 Rh1 Rh2 Cl1 60.09(3)
P1 Rh1 Rh2 Cl2 -179.73(5)
P2 Rh1 Rh2 Cl2 56.29(5)
Cl1 Rh1 Rh2 Cl2 -120.41(4)
Rh3 Rh1 Rh2 Cl2 -60.32(3)
P1 Rh1 Rh2 Rh3 -119.41(4)
P2 Rh1 Rh2 Rh3 116.61(5)
Cl1 Rh1 Rh2 Rh3 -60.09(3)
Cl2 Rh1 Rh2 Rh3 60.32(3)
C88 P5 Rh3 P6 130.54(18)
C94 P5 Rh3 P6 -100.82(15)
C75 P5 Rh3 P6 13.83(12)
C88 P5 Rh3 Cl1 -53.58(18)
C94 P5 Rh3 Cl1 75.06(15)
C75 P5 Rh3 Cl1 -170.30(12)
P6 P5 Rh3 Cl1 175.87(4)
C88 P5 Rh3 Cl2 173.8(4)
C94 P5 Rh3 Cl2 -57.6(5)
C75 P5 Rh3 Cl2 57.0(4)
P6 P5 Rh3 Cl2 43.2(4)
C88 P5 Rh3 Rh2 -98.36(17)
C94 P5 Rh3 Rh2 30.28(15)
C75 P5 Rh3 Rh2 144.93(12)
P6 P5 Rh3 Rh2 131.10(4)
C88 P5 Rh3 Rh1 -12.47(19)
C94 P5 Rh3 Rh1 116.18(14)
C75 P5 Rh3 Rh1 -129.18(12)
P6 P5 Rh3 Rh1 -143.01(4)
C106 P6 Rh3 P5 98.98(14)
C100 P6 Rh3 P5 -131.62(16)
C75 P6 Rh3 P5 -13.87(13)
C106 P6 Rh3 Cl1 59.4(4)
C100 P6 Rh3 Cl1 -171.2(3)
C75 P6 Rh3 Cl1 -53.5(4)
P5 P6 Rh3 Cl1 -39.6(3)
C106 P6 Rh3 Cl2 -77.48(14)
C100 P6 Rh3 Cl2 51.93(16)
C75 P6 Rh3 Cl2 169.68(12)
P5 P6 Rh3 Cl2 -176.45(4)
C106 P6 Rh3 Rh2 -31.15(15)
C100 P6 Rh3 Rh2 98.26(16)
C75 P6 Rh3 Rh2 -143.99(12)
P5 P6 Rh3 Rh2 -130.12(4)
C106 P6 Rh3 Rh1 -119.46(14)
C100 P6 Rh3 Rh1 9.94(17)
C75 P6 Rh3 Rh1 127.69(12)
P5 P6 Rh3 Rh1 141.56(4)
P4 Rh2 Rh3 P5 -111.44(5)
P3 Rh2 Rh3 P5 9.42(6)
Cl1 Rh2 Rh3 P5 66.27(5)
Cl2 Rh2 Rh3 P5 -173.35(5)
Rh1 Rh2 Rh3 P5 126.21(4)
P4 Rh2 Rh3 P6 -6.15(5)
P3 Rh2 Rh3 P6 114.71(5)
Cl1 Rh2 Rh3 P6 171.56(5)
Cl2 Rh2 Rh3 P6 -68.06(4)
Rh1 Rh2 Rh3 P6 -128.50(4)
P4 Rh2 Rh3 Cl1 -177.71(5)
P3 Rh2 Rh3 Cl1 -56.85(5)
Cl2 Rh2 Rh3 Cl1 120.38(4)
Rh1 Rh2 Rh3 Cl1 59.94(3)
P4 Rh2 Rh3 Cl2 61.91(5)
P3 Rh2 Rh3 Cl2 -177.24(5)
Cl1 Rh2 Rh3 Cl2 -120.38(4)
Rh1 Rh2 Rh3 Cl2 -60.44(3)
P4 Rh2 Rh3 Rh1 122.35(4)
P3 Rh2 Rh3 Rh1 -116.79(4)
Cl1 Rh2 Rh3 Rh1 -59.94(3)
Cl2 Rh2 Rh3 Rh1 60.44(3)
P1 Rh1 Rh3 P5 4.04(6)
P2 Rh1 Rh3 P5 106.96(5)
Cl1 Rh1 Rh3 P5 -58.72(5)
Cl2 Rh1 Rh3 P5 -179.28(5)
Rh2 Rh1 Rh3 P5 -118.64(4)
P1 Rh1 Rh3 P6 -117.42(5)
P2 Rh1 Rh3 P6 -14.50(6)
Cl1 Rh1 Rh3 P6 179.83(5)
Cl2 Rh1 Rh3 P6 59.27(5)
Rh2 Rh1 Rh3 P6 119.91(4)
P1 Rh1 Rh3 Cl1 62.75(5)
P2 Rh1 Rh3 Cl1 165.67(5)
Cl2 Rh1 Rh3 Cl1 -120.56(4)
Rh2 Rh1 Rh3 Cl1 -59.92(3)
P1 Rh1 Rh3 Cl2 -176.68(5)
P2 Rh1 Rh3 Cl2 -73.77(5)
Cl1 Rh1 Rh3 Cl2 120.56(4)
Rh2 Rh1 Rh3 Cl2 60.64(3)
P1 Rh1 Rh3 Rh2 122.67(4)
P2 Rh1 Rh3 Rh2 -134.41(4)
Cl1 Rh1 Rh3 Rh2 59.92(3)
Cl2 Rh1 Rh3 Rh2 -60.64(3)
P4 Rh2 Cl1 Rh1 -117.4(4)
P3 Rh2 Cl1 Rh1 -132.71(3)
Cl2 Rh2 Cl1 Rh1 41.46(3)
Rh3 Rh2 Cl1 Rh1 82.88(3)
P4 Rh2 Cl1 Rh3 159.7(4)
P3 Rh2 Cl1 Rh3 144.42(3)
Cl2 Rh2 Cl1 Rh3 -41.41(3)
Rh1 Rh2 Cl1 Rh3 -82.88(3)
P1 Rh1 Cl1 Rh2 140.31(3)
P2 Rh1 Cl1 Rh2 -169.31(17)
Cl2 Rh1 Cl1 Rh2 -41.51(3)
Rh3 Rh1 Cl1 Rh2 -82.78(3)
P1 Rh1 Cl1 Rh3 -136.91(3)
P2 Rh1 Cl1 Rh3 -86.53(18)
Cl2 Rh1 Cl1 Rh3 41.27(3)
Rh2 Rh1 Cl1 Rh3 82.78(3)
P5 Rh3 Cl1 Rh2 -134.71(3)
P6 Rh3 Cl1 Rh2 -96.1(3)
Cl2 Rh3 Cl1 Rh2 41.53(3)
Rh1 Rh3 Cl1 Rh2 82.87(3)
P5 Rh3 Cl1 Rh1 142.42(3)
P6 Rh3 Cl1 Rh1 -179(25)
Cl2 Rh3 Cl1 Rh1 -41.34(3)
Rh2 Rh3 Cl1 Rh1 -82.87(3)
P5 Rh3 Cl2 Rh1 174.3(4)
P6 Rh3 Cl2 Rh1 -143.39(3)
Cl1 Rh3 Cl2 Rh1 40.99(3)
Rh2 Rh3 Cl2 Rh1 82.07(2)
P5 Rh3 Cl2 Rh2 92.2(4)
P6 Rh3 Cl2 Rh2 134.54(3)
Cl1 Rh3 Cl2 Rh2 -41.08(3)
Rh1 Rh3 Cl2 Rh2 -82.07(2)
P1 Rh1 Cl2 Rh3 93.4(8)
P2 Rh1 Cl2 Rh3 129.91(3)
Cl1 Rh1 Cl2 Rh3 -41.08(3)
Rh2 Rh1 Cl2 Rh3 -82.16(2)
P1 Rh1 Cl2 Rh2 175.5(8)
P2 Rh1 Cl2 Rh2 -147.93(3)
Cl1 Rh1 Cl2 Rh2 41.08(3)
Rh3 Rh1 Cl2 Rh2 82.16(2)
P4 Rh2 Cl2 Rh3 -140.47(3)
P3 Rh2 Cl2 Rh3 163.9(3)
Cl1 Rh2 Cl2 Rh3 41.24(3)
Rh1 Rh2 Cl2 Rh3 82.40(3)
P4 Rh2 Cl2 Rh1 137.13(3)
P3 Rh2 Cl2 Rh1 81.5(3)
Cl1 Rh2 Cl2 Rh1 -41.15(3)
Rh3 Rh2 Cl2 Rh1 -82.40(3)
O1 C113 C138 C177 143(2)
C176 C113 C138 C177 -109(3)
C112 C113 C138 C177 -34(3)
O1 C113 C138 C176 -108(3)
C112 C113 C138 C176 75(3)
C177 C113 C138 C176 109(3)
O2 C116 C140 C195 112(2)
C194 C116 C140 C195 -74(3)
C141 C116 C140 C195 -104(2)
O2 C116 C141 C194 -112(2)
C140 C116 C141 C194 104(2)
C195 C116 C141 C194 68(2)
O10 C159 C160 C178 103(2)
C161 C159 C160 C178 -125.4(19)
O10 C159 C160 C161 -131(3)
O10 C159 C161 C160 133(3)
C178 C160 C161 C159 61(2)
C177 C138 C176 C113 57(2)
C113 C138 C176 C177 -57(2)
O1 C113 C176 C138 99(2)
C112 C113 C176 C138 -126.2(17)
C177 C113 C176 C138 -44(2)
O1 C113 C176 C177 143(3)
C112 C113 C176 C177 -82(2)
C138 C113 C176 C177 44(2)
C176 C138 C177 C113 -55(2)
C113 C138 C177 C176 55(2)
C176 C138 C177 C112 -33(3)
C113 C138 C177 C112 21.9(15)
O1 C113 C177 C138 -67(4)
C176 C113 C177 C138 51(2)
C112 C113 C177 C138 152(2)
O1 C113 C177 C176 -117(4)
C112 C113 C177 C176 102(2)
C138 C113 C177 C176 -51(3)
O1 C113 C177 C112 141(3)
C176 C113 C177 C112 -102(2)
C138 C113 C177 C112 -152(2)
C113 C176 C177 C138 -100(3)
C138 C176 C177 C113 100(3)
C138 C176 C177 C112 149(3)
C113 C176 C177 C112 49.0(16)
C113 C112 C177 C138 -29(2)
C113 C112 C177 C176 -54(2)
C159 C160 C178 C143 79(2)
C161 C160 C178 C143 41(3)
C159 C160 C178 O12 -33(2)
C161 C160 C178 O12 -70(3)
C159 C160 C178 C144 -164(2)
C161 C160 C178 C144 158.5(18)
C189 C188 C191 C192 -176(3)
C189 C188 C191 O15 -36(3)
C193 C192 C191 C188 97(5)
C193 C192 C191 O15 -46(4)
O2 C116 C194 C141 81(2)
C140 C116 C194 C141 -93(2)
C195 C116 C194 C141 -124(2)
O2 C116 C195 C140 -84(2)
C194 C116 C195 C140 121(2)
C141 C116 C195 C140 96(2)
